data_4333978
loop_
_publ_author_name
'Arunabha Thakur'
'Kiran Kumar Varma Chakrahari'
'Bijan Mondal'
'Sundargopal Ghosh'

_publ_section_title
;
 Novel Triple-Decker Sandwich Complex with a Six-Membered [B3Co2(\m4-Te)]
 Ring as the Middle Deck
;
_journal_name_full 'Inorganic Chemistry'
_journal_page_first 2262
_journal_page_last 2264
_journal_paper_doi 10.1021/ic3022358
_journal_volume 52
_journal_year 2013
_chemical_formula_moiety '0.5(C25 H33 B3 Co2 Mo2 O5 Te) + 0.5(C26 H32 B2 Co2 Mo2 O6 Te)'
_chemical_formula_sum 'C25.5 H32.5 B2.5 Co2 Mo2 O5.5 Te'
_chemical_formula_weight 891.38
_chemical_name_systematic
; 
 ? 
;
_space_group_IT_number 14
_symmetry_cell_setting monoclinic
_symmetry_space_group_name_Hall '-P 2ybc'
_symmetry_space_group_name_H-M 'P 1 21/c 1'
_atom_sites_solution_hydrogens geom
_atom_sites_solution_primary direct
_atom_sites_solution_secondary difmap
_audit_creation_method SHELXL-97
_cell_angle_alpha 90.00
_cell_angle_beta 98.3480(10)
_cell_angle_gamma 90.00
_cell_formula_units_Z 4
_cell_length_a 17.9134(3)
_cell_length_b 14.5553(3)
_cell_length_c 11.3323(2)
_cell_measurement_reflns_used 3442
_cell_measurement_temperature 173(2)
_cell_measurement_theta_max 24.8
_cell_measurement_theta_min 2.5
_cell_volume 2923.42(9)
_computing_cell_refinement 'APEX2/SAINT (Bruker, 2004)'
_computing_data_collection 'APEX2 (Bruker, 2004)'
_computing_data_reduction 'SAINT/XPREP (Bruker, 2004)'
_computing_molecular_graphics 'ORTEP3 (Farrugia, 1997) and Mercury (Bruno et al., 2002)'
_computing_publication_material 'SHELXL-97 (Sheldrick, 2008)'
_computing_structure_refinement 'SHELXL-97 (Sheldrick, 2008)'
_computing_structure_solution 'SIR92 (Altornare et al., 1993)'
_diffrn_ambient_temperature 173(2)
_diffrn_measured_fraction_theta_full 0.998
_diffrn_measured_fraction_theta_max 0.998
_diffrn_measurement_device_type 'Bruker axs kappa apex2 CCD Diffractometer'
_diffrn_measurement_method '\w and \f scan'
_diffrn_radiation_monochromator graphite
_diffrn_radiation_source 'fine-focus sealed tube'
_diffrn_radiation_type MoK\a
_diffrn_radiation_wavelength 0.71073
_diffrn_reflns_av_R_equivalents 0.0257
_diffrn_reflns_av_sigmaI/netI 0.0250
_diffrn_reflns_limit_h_max 21
_diffrn_reflns_limit_h_min -21
_diffrn_reflns_limit_k_max 17
_diffrn_reflns_limit_k_min -14
_diffrn_reflns_limit_l_max 13
_diffrn_reflns_limit_l_min -13
_diffrn_reflns_number 20224
_diffrn_reflns_theta_full 25.00
_diffrn_reflns_theta_max 25.00
_diffrn_reflns_theta_min 1.15
_diffrn_standards_decay_% 0
_exptl_absorpt_coefficient_mu 2.968
_exptl_absorpt_correction_T_max 0.701
_exptl_absorpt_correction_T_min 0.602
_exptl_absorpt_correction_type multi-scan
_exptl_absorpt_process_details 'SADABS (Bruker, 1999)'
_exptl_crystal_colour 'dark brown'
_exptl_crystal_density_diffrn 2.025
_exptl_crystal_description block
_exptl_crystal_F_000 1728
_exptl_crystal_size_max 0.22
_exptl_crystal_size_mid 0.20
_exptl_crystal_size_min 0.15
_refine_diff_density_max 2.483
_refine_diff_density_min -1.303
_refine_diff_density_rms 0.132
_refine_ls_extinction_method none
_refine_ls_goodness_of_fit_ref 1.061
_refine_ls_hydrogen_treatment mixed
_refine_ls_matrix_type full
_refine_ls_number_parameters 373
_refine_ls_number_reflns 5137
_refine_ls_number_restraints 398
_refine_ls_restrained_S_all 1.040
_refine_ls_R_factor_all 0.0437
_refine_ls_R_factor_gt 0.0346
_refine_ls_shift/su_max 0.001
_refine_ls_shift/su_mean 0.000
_refine_ls_structure_factor_coef Fsqd
_refine_ls_weighting_details 'calc w=1/[\s^2^(Fo^2^)+(0.0310P)^2^+19.9710P] where P=(Fo^2^+2Fc^2^)/3'
_refine_ls_weighting_scheme calc
_refine_ls_wR_factor_gt 0.0826
_refine_ls_wR_factor_ref 0.0878
_reflns_number_gt 4407
_reflns_number_total 5137
_reflns_threshold_expression >2sigma(I)
_cod_data_source_file ic3022358_si_002_2.cif
_cod_data_source_block shelxl
_cod_original_formula_sum 'C25.50 H32.50 B2.50 Co2 Mo2 O5.50 Te'
_cod_database_code 4333978

loop_
_symmetry_equiv_pos_as_xyz
'x, y, z'
'-x, y+1/2, -z+1/2'
'-x, -y, -z'
'x, -y-1/2, z-1/2'

loop_
_atom_site_label
_atom_site_type_symbol
_atom_site_fract_x
_atom_site_fract_y
_atom_site_fract_z
_atom_site_U_iso_or_equiv
_atom_site_adp_type
_atom_site_occupancy
_atom_site_symmetry_multiplicity
_atom_site_calc_flag
_atom_site_refinement_flags
_atom_site_disorder_assembly
_atom_site_disorder_group
C1 C 0.1276(3) 0.4798(4) 0.9859(5) 0.0295(12) Uani 1 1 d U . .
C2 C 0.1567(3) 0.5712(4) 0.9968(5) 0.0279(11) Uani 1 1 d U . .
C3 C 0.1223(3) 0.6222(4) 0.8965(5) 0.0321(12) Uani 1 1 d U . .
C4 C 0.0733(3) 0.5623(5) 0.8229(5) 0.0335(12) Uani 1 1 d U . .
C5 C 0.0746(3) 0.4748(4) 0.8806(5) 0.0310(12) Uani 1 1 d U . .
C6 C 0.1413(4) 0.4059(5) 1.0782(6) 0.0446(17) Uani 1 1 d U . .
H6A H 0.1035 0.4103 1.1324 0.067 Uiso 1 1 calc R . .
H6B H 0.1918 0.4134 1.1236 0.067 Uiso 1 1 calc R . .
H6C H 0.1376 0.3457 1.0391 0.067 Uiso 1 1 calc R . .
C7 C 0.2072(4) 0.6101(5) 1.1022(5) 0.0434(17) Uani 1 1 d U . .
H7A H 0.2317 0.6658 1.0781 0.065 Uiso 1 1 calc R . .
H7B H 0.2457 0.5647 1.1321 0.065 Uiso 1 1 calc R . .
H7C H 0.1771 0.6252 1.1652 0.065 Uiso 1 1 calc R . .
C8 C 0.1273(4) 0.7242(5) 0.8793(7) 0.0487(18) Uani 1 1 d U . .
H8A H 0.0888 0.7550 0.9184 0.073 Uiso 1 1 calc R . .
H8B H 0.1189 0.7384 0.7939 0.073 Uiso 1 1 calc R . .
H8C H 0.1774 0.7459 0.9144 0.073 Uiso 1 1 calc R . .
C9 C 0.0210(4) 0.5918(6) 0.7122(7) 0.055(2) Uani 1 1 d U . .
H9A H -0.0195 0.6301 0.7353 0.083 Uiso 1 1 calc R . .
H9B H -0.0009 0.5373 0.6696 0.083 Uiso 1 1 calc R . .
H9C H 0.0495 0.6271 0.6601 0.083 Uiso 1 1 calc R . .
C10 C 0.0179(4) 0.4000(5) 0.8513(6) 0.0451(17) Uani 1 1 d U . .
H10A H 0.0420 0.3403 0.8705 0.068 Uiso 1 1 calc R . .
H10B H -0.0020 0.4022 0.7661 0.068 Uiso 1 1 calc R . .
H10C H -0.0235 0.4083 0.8981 0.068 Uiso 1 1 calc R . .
C11 C 0.4555(3) 0.4905(5) 0.7211(5) 0.0303(12) Uani 1 1 d U . .
C12 C 0.4370(3) 0.5836(5) 0.7237(6) 0.0370(13) Uani 1 1 d U . .
C13 C 0.3926(4) 0.6069(4) 0.6145(6) 0.0369(13) Uani 1 1 d U . .
C14 C 0.3835(3) 0.5248(4) 0.5424(5) 0.0278(12) Uani 1 1 d U . .
C15 C 0.4242(3) 0.4545(4) 0.6107(5) 0.0236(11) Uani 1 1 d U . .
C16 C 0.5074(4) 0.4397(7) 0.8160(6) 0.066(3) Uani 1 1 d U . .
H16A H 0.4930 0.3747 0.8154 0.098 Uiso 1 1 calc R . .
H16B H 0.5034 0.4662 0.8943 0.098 Uiso 1 1 calc R . .
H16C H 0.5595 0.4451 0.7999 0.098 Uiso 1 1 calc R . .
C17 C 0.4681(5) 0.6514(7) 0.8201(8) 0.080(3) Uani 1 1 d U . .
H17A H 0.5144 0.6791 0.7997 0.121 Uiso 1 1 calc R . .
H17B H 0.4793 0.6192 0.8966 0.121 Uiso 1 1 calc R . .
H17C H 0.4307 0.6996 0.8263 0.121 Uiso 1 1 calc R . .
C18 C 0.3678(5) 0.7022(5) 0.5748(9) 0.069(3) Uani 1 1 d U . .
H18A H 0.3487 0.7343 0.6403 0.103 Uiso 1 1 calc R . .
H18B H 0.3278 0.6983 0.5062 0.103 Uiso 1 1 calc R . .
H18C H 0.4108 0.7361 0.5521 0.103 Uiso 1 1 calc R . .
C19 C 0.3500(4) 0.5197(6) 0.4137(5) 0.053(2) Uani 1 1 d U . .
H19A H 0.3901 0.5262 0.3639 0.079 Uiso 1 1 calc R . .
H19B H 0.3131 0.5692 0.3952 0.079 Uiso 1 1 calc R . .
H19C H 0.3249 0.4602 0.3976 0.079 Uiso 1 1 calc R . .
C20 C 0.4417(4) 0.3616(5) 0.5617(7) 0.0440(17) Uani 1 1 d U . .
H20A H 0.4935 0.3615 0.5432 0.066 Uiso 1 1 calc R . .
H20B H 0.4065 0.3490 0.4889 0.066 Uiso 1 1 calc R . .
H20C H 0.4365 0.3140 0.6212 0.066 Uiso 1 1 calc R . .
C21 C 0.1780(3) 0.2782(4) 0.7886(5) 0.0287(12) Uani 1 1 d U A .
C22 C 0.0959(4) 0.3988(5) 0.5939(5) 0.0393(15) Uani 1 1 d U . .
C23 C 0.1697(3) 0.4983(5) 0.4583(5) 0.0351(14) Uani 1 1 d U . .
C24 C 0.2511(3) 0.3594(4) 0.5747(5) 0.0285(12) Uani 1 1 d U A .
C25 C 0.3143(4) 0.2458(5) 0.7403(6) 0.0374(14) Uani 1 1 d U A .
B1 B 0.3177(4) 0.5624(5) 0.8948(5) 0.0252(11) Uani 1 1 d U A .
B2 B 0.2664(4) 0.6240(5) 0.7867(6) 0.0261(11) Uani 1 1 d U . .
O1 O 0.1317(3) 0.2326(3) 0.8155(4) 0.0449(12) Uani 1 1 d U . .
O2 O 0.1575(3) 0.5311(4) 0.3657(4) 0.0590(15) Uani 1 1 d U . .
O3 O 0.2732(3) 0.3191(3) 0.4965(4) 0.0426(11) Uani 1 1 d U . .
O4 O 0.3519(3) 0.1825(4) 0.7369(5) 0.0615(15) Uani 1 1 d U . .
O5 O 0.0396(3) 0.3615(5) 0.5795(4) 0.0670(17) Uani 1 1 d U . .
Co1 Co 0.25403(4) 0.34193(5) 0.74528(6) 0.02161(17) Uani 1 1 d U . .
Co2 Co 0.18543(4) 0.45246(5) 0.60304(6) 0.02260(18) Uani 1 1 d DU A .
Mo1 Mo 0.19796(2) 0.50832(3) 0.82810(4) 0.01561(11) Uani 1 1 d U A .
Mo2 Mo 0.32327(2) 0.50374(3) 0.71357(4) 0.01739(12) Uani 1 1 d U A .
Te1 Te 0.32102(2) 0.41066(3) 0.92758(3) 0.02885(11) Uani 1 1 d U A .
B3 B 0.2087(9) 0.5949(11) 0.6504(14) 0.0232(10) Uani 0.50 1 d PU A 1
H3 H 0.1815 0.6468 0.5849 0.028 Uiso 0.50 1 calc PR A 1
O6 O 0.1723(4) 0.6090(4) 0.6135(6) 0.0192(13) Uani 0.50 1 d PDU A 2
C26 C 0.2224(6) 0.5735(9) 0.6660(11) 0.0232(10) Uani 0.50 1 d PDU A 2
H1B H 0.277(3) 0.703(4) 0.794(5) 0.032(16) Uiso 1 1 d . . .
H2B H 0.352(4) 0.596(5) 0.977(6) 0.05(2) Uiso 1 1 d . . .

loop_
_atom_site_aniso_label
_atom_site_aniso_U_11
_atom_site_aniso_U_22
_atom_site_aniso_U_33
_atom_site_aniso_U_23
_atom_site_aniso_U_13
_atom_site_aniso_U_12
C1 0.033(3) 0.032(3) 0.029(3) 0.002(2) 0.023(2) 0.000(2)
C2 0.032(3) 0.029(3) 0.027(2) -0.005(2) 0.020(2) 0.001(2)
C3 0.029(3) 0.028(3) 0.045(3) 0.000(2) 0.022(2) 0.009(2)
C4 0.019(2) 0.043(3) 0.041(3) 0.006(2) 0.014(2) 0.009(2)
C5 0.023(3) 0.036(3) 0.039(3) -0.003(2) 0.021(2) 0.000(2)
C6 0.059(5) 0.044(4) 0.037(3) 0.013(3) 0.026(3) 0.005(4)
C7 0.052(4) 0.053(4) 0.030(3) -0.014(3) 0.020(3) -0.008(3)
C8 0.057(5) 0.028(3) 0.066(5) 0.005(3) 0.026(4) 0.016(3)
C9 0.026(3) 0.083(6) 0.057(4) 0.016(4) 0.005(3) 0.018(4)
C10 0.027(3) 0.054(4) 0.060(4) -0.011(3) 0.025(3) -0.015(3)
C11 0.014(2) 0.051(3) 0.028(3) 0.003(2) 0.008(2) -0.003(2)
C12 0.023(3) 0.051(3) 0.041(3) -0.015(3) 0.018(2) -0.017(2)
C13 0.032(3) 0.025(3) 0.062(3) 0.010(2) 0.035(3) 0.002(2)
C14 0.018(3) 0.044(3) 0.024(2) 0.009(2) 0.0123(19) 0.001(2)
C15 0.017(2) 0.027(3) 0.030(3) 0.004(2) 0.015(2) 0.001(2)
C16 0.026(3) 0.134(8) 0.038(4) 0.022(4) 0.006(3) 0.015(4)
C17 0.056(5) 0.099(7) 0.097(6) -0.063(6) 0.047(5) -0.060(5)
C18 0.070(6) 0.033(4) 0.120(7) 0.031(4) 0.069(5) 0.010(4)
C19 0.033(4) 0.100(6) 0.027(3) 0.017(3) 0.011(3) -0.006(4)
C20 0.035(4) 0.034(4) 0.069(5) -0.007(3) 0.027(3) 0.003(3)
C21 0.029(3) 0.026(3) 0.033(3) 0.000(2) 0.007(2) -0.002(2)
C22 0.029(3) 0.061(4) 0.026(3) 0.009(3) -0.001(2) -0.013(3)
C23 0.027(3) 0.053(4) 0.024(3) 0.005(2) 0.002(2) -0.006(3)
C24 0.034(3) 0.027(3) 0.026(2) -0.007(2) 0.007(2) -0.006(2)
C25 0.041(4) 0.033(3) 0.041(3) 0.004(3) 0.014(3) 0.007(3)
B1 0.026(3) 0.027(3) 0.023(2) -0.006(2) 0.0061(19) -0.004(3)
B2 0.025(3) 0.025(3) 0.030(3) -0.003(2) 0.010(2) -0.002(2)
O1 0.042(3) 0.037(3) 0.059(3) 0.000(2) 0.016(2) -0.017(2)
O2 0.054(3) 0.092(4) 0.028(2) 0.021(3) -0.003(2) -0.007(3)
O3 0.048(3) 0.048(3) 0.034(2) -0.018(2) 0.015(2) -0.004(2)
O4 0.078(4) 0.049(3) 0.063(3) 0.010(3) 0.028(3) 0.030(3)
O5 0.032(3) 0.117(5) 0.049(3) 0.010(3) -0.002(2) -0.037(3)
Co1 0.0208(4) 0.0225(4) 0.0225(3) 0.0034(3) 0.0065(3) -0.0016(3)
Co2 0.0182(4) 0.0328(4) 0.0165(3) 0.0036(3) 0.0015(3) -0.0038(3)
Mo1 0.0139(2) 0.0197(2) 0.0143(2) 0.00066(16) 0.00559(16) 0.00006(18)
Mo2 0.0156(2) 0.0194(2) 0.0188(2) -0.00332(17) 0.00801(17) -0.00371(18)
Te1 0.0312(2) 0.0306(2) 0.02299(19) 0.00359(15) -0.00199(15) 0.00138(17)
B3 0.0231(15) 0.0243(15) 0.0227(14) 0.0022(12) 0.0050(11) 0.0025(12)
O6 0.020(2) 0.0214(19) 0.0166(19) 0.0089(16) 0.0037(16) 0.0074(16)
C26 0.0231(15) 0.0243(15) 0.0227(14) 0.0022(12) 0.0050(11) 0.0025(12)

loop_
_atom_type_symbol
_atom_type_description
_atom_type_scat_dispersion_real
_atom_type_scat_dispersion_imag
_atom_type_scat_source
C C 0.0033 0.0016 'International Tables Vol C Tables 4.2.6.8 and 6.1.1.4'
H H 0.0000 0.0000 'International Tables Vol C Tables 4.2.6.8 and 6.1.1.4'
B B 0.0013 0.0007 'International Tables Vol C Tables 4.2.6.8 and 6.1.1.4'
O O 0.0106 0.0060 'International Tables Vol C Tables 4.2.6.8 and 6.1.1.4'
Co Co 0.3494 0.9721 'International Tables Vol C Tables 4.2.6.8 and 6.1.1.4'
Mo Mo -1.6832 0.6857 'International Tables Vol C Tables 4.2.6.8 and 6.1.1.4'
Te Te -0.5308 1.6751 'International Tables Vol C Tables 4.2.6.8 and 6.1.1.4'

loop_
_geom_angle_atom_site_label_1
_geom_angle_atom_site_label_2
_geom_angle_atom_site_label_3
_geom_angle
C5 C1 C2 108.2(5)
C5 C1 C6 125.1(6)
C2 C1 C6 126.0(6)
C5 C1 Mo1 74.8(3)
C2 C1 Mo1 71.0(3)
C6 C1 Mo1 127.0(4)
C3 C2 C1 107.9(5)
C3 C2 C7 125.5(6)
C1 C2 C7 126.3(6)
C3 C2 Mo1 72.7(3)
C1 C2 Mo1 73.7(3)
C7 C2 Mo1 125.0(4)
C4 C3 C2 107.9(5)
C4 C3 C8 125.1(6)
C2 C3 C8 126.4(6)
C4 C3 Mo1 73.0(3)
C2 C3 Mo1 72.0(3)
C8 C3 Mo1 127.4(4)
C3 C4 C5 108.1(5)
C3 C4 C9 124.6(6)
C5 C4 C9 126.7(6)
C3 C4 Mo1 71.8(3)
C5 C4 Mo1 75.0(3)
C9 C4 Mo1 125.8(4)
C1 C5 C4 107.7(5)
C1 C5 C10 125.2(6)
C4 C5 C10 125.7(6)
C1 C5 Mo1 70.9(3)
C4 C5 Mo1 70.2(3)
C10 C5 Mo1 135.1(4)
C1 C6 H6A 109.5
C1 C6 H6B 109.5
H6A C6 H6B 109.5
C1 C6 H6C 109.5
H6A C6 H6C 109.5
H6B C6 H6C 109.5
C2 C7 H7A 109.5
C2 C7 H7B 109.5
H7A C7 H7B 109.5
C2 C7 H7C 109.5
H7A C7 H7C 109.5
H7B C7 H7C 109.5
C3 C8 H8A 109.5
C3 C8 H8B 109.5
H8A C8 H8B 109.5
C3 C8 H8C 109.5
H8A C8 H8C 109.5
H8B C8 H8C 109.5
C4 C9 H9A 109.5
C4 C9 H9B 109.5
H9A C9 H9B 109.5
C4 C9 H9C 109.5
H9A C9 H9C 109.5
H9B C9 H9C 109.5
C5 C10 H10A 109.5
C5 C10 H10B 109.5
H10A C10 H10B 109.5
C5 C10 H10C 109.5
H10A C10 H10C 109.5
H10B C10 H10C 109.5
C12 C11 C15 108.5(5)
C12 C11 C16 125.8(6)
C15 C11 C16 125.4(6)
C12 C11 Mo2 71.5(3)
C15 C11 Mo2 74.3(3)
C16 C11 Mo2 125.2(4)
C11 C12 C13 108.7(5)
C11 C12 C17 125.6(7)
C13 C12 C17 125.2(7)
C11 C12 Mo2 74.0(3)
C13 C12 Mo2 72.5(3)
C17 C12 Mo2 125.9(4)
C12 C13 C14 107.5(5)
C12 C13 C18 126.0(7)
C14 C13 C18 126.1(7)
C12 C13 Mo2 72.3(3)
C14 C13 Mo2 73.5(3)
C18 C13 Mo2 125.6(4)
C15 C14 C13 106.3(5)
C15 C14 C19 126.6(6)
C13 C14 C19 126.2(6)
C15 C14 Mo2 73.7(3)
C13 C14 Mo2 70.8(3)
C19 C14 Mo2 128.7(4)
C11 C15 C14 109.0(5)
C11 C15 C20 125.9(6)
C14 C15 C20 124.2(5)
C11 C15 Mo2 71.7(3)
C14 C15 Mo2 71.7(3)
C20 C15 Mo2 131.1(4)
C11 C16 H16A 109.5
C11 C16 H16B 109.5
H16A C16 H16B 109.5
C11 C16 H16C 109.5
H16A C16 H16C 109.5
H16B C16 H16C 109.5
C12 C17 H17A 109.5
C12 C17 H17B 109.5
H17A C17 H17B 109.5
C12 C17 H17C 109.5
H17A C17 H17C 109.5
H17B C17 H17C 109.5
C13 C18 H18A 109.5
C13 C18 H18B 109.5
H18A C18 H18B 109.5
C13 C18 H18C 109.5
H18A C18 H18C 109.5
H18B C18 H18C 109.5
C14 C19 H19A 109.5
C14 C19 H19B 109.5
H19A C19 H19B 109.5
C14 C19 H19C 109.5
H19A C19 H19C 109.5
H19B C19 H19C 109.5
C15 C20 H20A 109.5
C15 C20 H20B 109.5
H20A C20 H20B 109.5
C15 C20 H20C 109.5
H20A C20 H20C 109.5
H20B C20 H20C 109.5
O1 C21 Co1 175.8(6)
O5 C22 Co2 174.4(6)
O2 C23 Co2 177.0(7)
O3 C24 Co2 141.8(5)
O3 C24 Co1 136.1(5)
Co2 C24 Co1 81.3(2)
O4 C25 Co1 178.6(6)
B2 B1 Te1 130.2(4)
B2 B1 Mo2 68.1(3)
Te1 B1 Mo2 76.9(2)
B2 B1 Mo1 63.8(3)
Te1 B1 Mo1 73.7(2)
Mo2 B1 Mo1 74.49(19)
B2 B1 H2B 123(4)
Te1 B1 H2B 106(4)
Mo2 B1 H2B 145(4)
Mo1 B1 H2B 140(4)
C26 B2 B1 120.8(6)
C26 B2 B3 13.3(6)
B1 B2 B3 133.9(7)
C26 B2 Mo1 67.5(5)
B1 B2 Mo1 72.3(3)
B3 B2 Mo1 74.2(6)
C26 B2 Mo2 62.2(4)
B1 B2 Mo2 67.9(3)
B3 B2 Mo2 74.4(5)
Mo1 B2 Mo2 77.1(2)
C26 B2 H1B 124(3)
B1 B2 H1B 114(3)
B3 B2 H1B 112(3)
Mo1 B2 H1B 147(3)
Mo2 B2 H1B 135(3)
C25 Co1 C21 95.2(3)
C25 Co1 C24 90.0(3)
C21 Co1 C24 115.6(3)
C25 Co1 Te1 97.1(2)
C21 Co1 Te1 106.38(19)
C24 Co1 Te1 136.51(17)
C25 Co1 Co2 137.7(2)
C21 Co1 Co2 101.05(19)
C24 Co1 Co2 47.76(18)
Te1 Co1 Co2 114.87(4)
C25 Co1 Mo2 112.9(2)
C21 Co1 Mo2 151.08(19)
C24 Co1 Mo2 72.61(17)
Te1 Co1 Mo2 65.09(2)
Co2 Co1 Mo2 62.75(3)
C25 Co1 Mo1 158.7(2)
C21 Co1 Mo1 91.84(19)
C24 Co1 Mo1 104.97(18)
Te1 Co1 Mo1 61.64(2)
Co2 Co1 Mo1 59.58(2)
Mo2 Co1 Mo1 59.48(2)
C23 Co2 C22 95.3(3)
C23 Co2 C24 97.8(3)
C22 Co2 C24 105.0(3)
C23 Co2 C26 89.9(4)
C22 Co2 C26 131.7(4)
C24 Co2 C26 121.7(4)
C23 Co2 B3 82.3(5)
C22 Co2 B3 125.1(5)
C24 Co2 B3 129.7(5)
C26 Co2 B3 10.4(5)
C23 Co2 O6 70.5(3)
C22 Co2 O6 110.0(3)
C24 Co2 O6 143.8(3)
C26 Co2 O6 29.4(3)
B3 Co2 O6 19.1(4)
C23 Co2 Co1 148.6(2)
C22 Co2 Co1 96.4(2)
C24 Co2 Co1 50.92(17)
C26 Co2 Co1 103.6(3)
B3 Co2 Co1 113.7(4)
O6 Co2 Co1 131.05(18)
C23 Co2 Mo1 139.5(2)
C22 Co2 Mo1 98.1(2)
C24 Co2 Mo1 115.03(17)
C26 Co2 Mo1 53.4(4)
B3 Co2 Mo1 58.9(4)
O6 Co2 Mo1 68.99(17)
Co1 Co2 Mo1 66.95(3)
C23 Co2 Mo2 109.8(2)
C22 Co2 Mo2 154.83(19)
C24 Co2 Mo2 73.87(18)
C26 Co2 Mo2 49.7(3)
B3 Co2 Mo2 59.5(4)
O6 Co2 Mo2 78.21(19)
Co1 Co2 Mo2 62.89(3)
Mo1 Co2 Mo2 61.76(2)
C26 Mo1 B2 44.7(4)
C26 Mo1 B1 80.6(4)
B2 Mo1 B1 43.9(2)
C26 Mo1 C2 130.5(4)
B2 Mo1 C2 97.4(2)
B1 Mo1 C2 89.3(2)
C26 Mo1 C3 99.7(3)
B2 Mo1 C3 84.0(2)
B1 Mo1 C3 101.9(2)
C2 Mo1 C3 35.4(2)
C26 Mo1 C4 98.0(3)
B2 Mo1 C4 107.4(2)
B1 Mo1 C4 136.6(2)
C2 Mo1 C4 58.6(2)
C3 Mo1 C4 35.1(2)
C26 Mo1 C1 155.7(3)
B2 Mo1 C1 132.6(2)
B1 Mo1 C1 112.6(2)
C2 Mo1 C1 35.3(2)
C3 Mo1 C1 58.5(2)
C4 Mo1 C1 58.1(2)
C26 Mo1 B3 8.7(5)
B2 Mo1 B3 45.4(4)
B1 Mo1 B3 85.0(4)
C2 Mo1 B3 123.6(4)
C3 Mo1 B3 91.5(4)
C4 Mo1 B3 89.7(4)
C1 Mo1 B3 147.0(4)
C26 Mo1 C5 126.9(3)
B2 Mo1 C5 140.6(2)
B1 Mo1 C5 145.8(2)
C2 Mo1 C5 57.9(2)
C3 Mo1 C5 57.9(2)
C4 Mo1 C5 34.8(2)
C1 Mo1 C5 34.3(2)
B3 Mo1 C5 119.8(4)
C26 Mo1 Co2 47.1(4)
B2 Mo1 Co2 90.09(17)
B1 Mo1 Co2 111.36(15)
C2 Mo1 Co2 156.06(15)
C3 Mo1 Co2 124.20(16)
C4 Mo1 Co2 97.48(16)
C1 Mo1 Co2 133.71(15)
B3 Mo1 Co2 50.4(4)
C5 Mo1 Co2 102.79(15)
C26 Mo1 Te1 109.2(3)
B2 Mo1 Te1 92.60(18)
B1 Mo1 Te1 52.01(17)
C2 Mo1 Te1 101.48(15)
C3 Mo1 Te1 134.75(16)
C4 Mo1 Te1 152.81(15)
C1 Mo1 Te1 94.80(15)
B3 Mo1 Te1 117.5(4)
C5 Mo1 Te1 120.38(15)
Co2 Mo1 Te1 100.84(2)
C26 Mo1 Mo2 48.1(3)
B2 Mo1 Mo2 52.60(17)
B1 Mo1 Mo2 51.65(15)
C2 Mo1 Mo2 140.61(15)
C3 Mo1 Mo2 136.38(15)
C4 Mo1 Mo2 146.10(15)
C1 Mo1 Mo2 155.72(15)
B3 Mo1 Mo2 56.5(4)
C5 Mo1 Mo2 161.34(14)
Co2 Mo1 Mo2 60.039(19)
Te1 Mo1 Mo2 61.077(15)
C26 Mo2 B1 84.2(4)
C26 Mo2 B2 44.7(4)
B1 Mo2 B2 44.0(2)
C26 Mo2 C12 119.4(4)
B1 Mo2 C12 85.4(2)
B2 Mo2 C12 91.9(2)
C26 Mo2 C13 93.7(4)
B1 Mo2 C13 107.1(2)
B2 Mo2 C13 88.7(2)
C12 Mo2 C13 35.2(2)
C26 Mo2 C11 151.5(4)
B1 Mo2 C11 100.1(2)
B2 Mo2 C11 123.8(2)
C12 Mo2 C11 34.5(2)
C13 Mo2 C11 58.0(2)
C26 Mo2 C14 101.9(4)
B1 Mo2 C14 141.9(2)
B2 Mo2 C14 119.1(2)
C12 Mo2 C14 58.6(2)
C13 Mo2 C14 35.7(2)
C11 Mo2 C14 57.88(19)
C26 Mo2 C15 135.2(4)
B1 Mo2 C15 134.2(2)
B2 Mo2 C15 145.8(2)
C12 Mo2 C15 57.2(2)
C13 Mo2 C15 57.8(2)
C11 Mo2 C15 34.09(19)
C14 Mo2 C15 34.61(19)
C26 Mo2 B3 4.1(6)
B1 Mo2 B3 85.1(4)
B2 Mo2 B3 44.2(4)
C12 Mo2 B3 115.5(4)
C13 Mo2 B3 89.6(4)
C11 Mo2 B3 147.4(4)
C14 Mo2 B3 98.7(4)
C15 Mo2 B3 132.5(4)
C26 Mo2 Co2 46.6(4)
B1 Mo2 Co2 111.73(17)
B2 Mo2 Co2 87.33(17)
C12 Mo2 Co2 153.04(17)
C13 Mo2 Co2 117.87(18)
C11 Mo2 Co2 146.69(15)
C14 Mo2 Co2 98.61(14)
C15 Mo2 Co2 113.20(14)
B3 Mo2 Co2 49.3(4)
C26 Mo2 Co1 93.5(4)
B1 Mo2 Co1 97.31(17)
B2 Mo2 Co1 112.82(17)
C12 Mo2 Co1 147.08(18)
C13 Mo2 Co1 155.15(16)
C11 Mo2 Co1 113.56(16)
C14 Mo2 Co1 119.47(16)
C15 Mo2 Co1 101.34(14)
B3 Mo2 Co1 97.4(4)
Co2 Mo2 Co1 54.36(2)
C26 Mo2 Mo1 51.1(4)
B1 Mo2 Mo1 53.86(17)
B2 Mo2 Mo1 50.33(17)
C12 Mo2 Mo1 136.96(15)
C13 Mo2 Mo1 137.54(15)
C11 Mo2 Mo1 149.99(14)
C14 Mo2 Mo1 151.80(14)
C15 Mo2 Mo1 163.82(14)
B3 Mo2 Mo1 54.6(4)
Co2 Mo2 Mo1 58.206(19)
Co1 Mo2 Mo1 62.49(2)
B1 Te1 Co1 105.38(16)
B1 Te1 Mo1 54.30(17)
Co1 Te1 Mo1 66.17(2)
B1 Te1 Mo2 51.59(15)
Co1 Te1 Mo2 62.02(2)
Mo1 Te1 Mo2 59.931(14)
B2 B3 Co2 120.6(8)
B2 B3 Mo1 60.3(5)
Co2 B3 Mo1 70.8(4)
B2 B3 Mo2 61.4(5)
Co2 B3 Mo2 71.3(4)
Mo1 B3 Mo2 68.8(4)
B2 B3 H3 123.7
Co2 B3 H3 115.7
Mo1 B3 H3 146.0
Mo2 B3 H3 145.1
C26 O6 Co2 59.5(7)
O6 C26 B2 118.8(10)
O6 C26 Co2 91.1(8)
B2 C26 Co2 142.2(7)
O6 C26 Mo2 163.3(11)
B2 C26 Mo2 73.1(4)
Co2 C26 Mo2 83.7(4)
O6 C26 Mo1 113.9(9)
B2 C26 Mo1 67.8(5)
Co2 C26 Mo1 79.5(5)
Mo2 C26 Mo1 80.8(4)

loop_
_geom_bond_atom_site_label_1
_geom_bond_atom_site_label_2
_geom_bond_distance
C1 C5 1.415(9)
C1 C2 1.427(8)
C1 C6 1.495(8)
C1 Mo1 2.370(5)
C2 C3 1.421(9)
C2 C7 1.501(9)
C2 Mo1 2.334(5)
C3 C4 1.419(9)
C3 C8 1.503(9)
C3 Mo1 2.344(6)
C4 C5 1.430(9)
C4 C9 1.516(9)
C4 Mo1 2.359(6)
C5 C10 1.493(9)
C5 Mo1 2.421(5)
C6 H6A 0.9800
C6 H6B 0.9800
C6 H6C 0.9800
C7 H7A 0.9800
C7 H7B 0.9800
C7 H7C 0.9800
C8 H8A 0.9800
C8 H8B 0.9800
C8 H8C 0.9800
C9 H9A 0.9800
C9 H9B 0.9800
C9 H9C 0.9800
C10 H10A 0.9800
C10 H10B 0.9800
C10 H10C 0.9800
C11 C12 1.395(9)
C11 C15 1.397(8)
C11 C16 1.510(9)
C11 Mo2 2.365(5)
C12 C13 1.411(10)
C12 C17 1.517(9)
C12 Mo2 2.333(6)
C13 C14 1.443(9)
C13 C18 1.506(9)
C13 Mo2 2.336(6)
C14 C15 1.419(8)
C14 C19 1.496(8)
C14 Mo2 2.372(5)
C15 C20 1.513(8)
C15 Mo2 2.398(5)
C16 H16A 0.9800
C16 H16B 0.9800
C16 H16C 0.9800
C17 H17A 0.9800
C17 H17B 0.9800
C17 H17C 0.9800
C18 H18A 0.9800
C18 H18B 0.9800
C18 H18C 0.9800
C19 H19A 0.9800
C19 H19B 0.9800
C19 H19C 0.9800
C20 H20A 0.9800
C20 H20B 0.9800
C20 H20C 0.9800
C21 O1 1.138(7)
C21 Co1 1.775(6)
C22 O5 1.136(8)
C22 Co2 1.774(6)
C23 O2 1.144(7)
C23 Co2 1.756(6)
C24 O3 1.179(7)
C24 Co2 1.853(6)
C24 Co1 1.943(5)
C25 O4 1.146(8)
C25 Co1 1.773(7)
B1 B2 1.680(9)
B1 Te1 2.238(7)
B1 Mo2 2.240(6)
B1 Mo1 2.306(6)
B1 H2B 1.15(7)
B2 C26 1.649(14)
B2 B3 1.781(17)
B2 Mo1 2.173(7)
B2 Mo2 2.243(7)
B2 H1B 1.16(6)
Co1 Te1 2.4472(8)
Co1 Co2 2.4741(10)
Co1 Mo2 2.7100(9)
Co1 Mo1 2.8334(9)
Co2 C26 1.978(14)
Co2 B3 2.166(16)
Co2 O6 2.296(6)
Co2 Mo1 2.6552(8)
Co2 Mo2 2.7065(8)
Mo1 C26 2.168(13)
Mo1 B3 2.407(15)
Mo1 Te1 2.7256(6)
Mo1 Mo2 2.7521(6)
Mo2 C26 2.075(10)
Mo2 B3 2.462(16)
B3 H3 1.1200
O6 C26 1.127(10)

loop_
_geom_torsion_atom_site_label_1
_geom_torsion_atom_site_label_2
_geom_torsion_atom_site_label_3
_geom_torsion_atom_site_label_4
_geom_torsion
C5 C1 C2 C3 -1.0(6)
C6 C1 C2 C3 -172.4(5)
Mo1 C1 C2 C3 65.1(4)
C5 C1 C2 C7 172.1(5)
C6 C1 C2 C7 0.7(9)
Mo1 C1 C2 C7 -121.8(6)
C5 C1 C2 Mo1 -66.1(4)
C6 C1 C2 Mo1 122.5(6)
C1 C2 C3 C4 -1.1(6)
C7 C2 C3 C4 -174.3(5)
Mo1 C2 C3 C4 64.7(4)
C1 C2 C3 C8 170.6(6)
C7 C2 C3 C8 -2.6(9)
Mo1 C2 C3 C8 -123.6(6)
C1 C2 C3 Mo1 -65.8(4)
C7 C2 C3 Mo1 121.0(6)
C2 C3 C4 C5 2.8(6)
C8 C3 C4 C5 -169.0(5)
Mo1 C3 C4 C5 66.8(4)
C2 C3 C4 C9 174.6(5)
C8 C3 C4 C9 2.8(9)
Mo1 C3 C4 C9 -121.4(6)
C2 C3 C4 Mo1 -64.0(4)
C8 C3 C4 Mo1 124.2(6)
C2 C1 C5 C4 2.7(6)
C6 C1 C5 C4 174.2(5)
Mo1 C1 C5 C4 -60.9(4)
C2 C1 C5 C10 -164.1(5)
C6 C1 C5 C10 7.4(9)
Mo1 C1 C5 C10 132.3(6)
C2 C1 C5 Mo1 63.6(4)
C6 C1 C5 Mo1 -124.9(6)
C3 C4 C5 C1 -3.4(6)
C9 C4 C5 C1 -175.0(6)
Mo1 C4 C5 C1 61.3(4)
C3 C4 C5 C10 163.3(5)
C9 C4 C5 C10 -8.3(9)
Mo1 C4 C5 C10 -132.0(6)
C3 C4 C5 Mo1 -64.7(4)
C9 C4 C5 Mo1 123.7(6)
C15 C11 C12 C13 0.8(6)
C16 C11 C12 C13 174.8(6)
Mo2 C11 C12 C13 -64.7(4)
C15 C11 C12 C17 -171.5(6)
C16 C11 C12 C17 2.5(10)
Mo2 C11 C12 C17 123.0(6)
C15 C11 C12 Mo2 65.6(4)
C16 C11 C12 Mo2 -120.5(6)
C11 C12 C13 C14 0.0(6)
C17 C12 C13 C14 172.4(6)
Mo2 C12 C13 C14 -65.6(4)
C11 C12 C13 C18 -172.8(5)
C17 C12 C13 C18 -0.5(9)
Mo2 C12 C13 C18 121.5(6)
C11 C12 C13 Mo2 65.7(4)
C17 C12 C13 Mo2 -122.0(6)
C12 C13 C14 C15 -0.9(6)
C18 C13 C14 C15 172.0(6)
Mo2 C13 C14 C15 -65.7(4)
C12 C13 C14 C19 -170.7(5)
C18 C13 C14 C19 2.1(9)
Mo2 C13 C14 C19 124.5(6)
C12 C13 C14 Mo2 64.8(4)
C18 C13 C14 Mo2 -122.3(6)
C12 C11 C15 C14 -1.4(6)
C16 C11 C15 C14 -175.4(5)
Mo2 C11 C15 C14 62.3(4)
C12 C11 C15 C20 168.3(5)
C16 C11 C15 C20 -5.7(9)
Mo2 C11 C15 C20 -127.9(5)
C12 C11 C15 Mo2 -63.8(4)
C16 C11 C15 Mo2 122.3(6)
C13 C14 C15 C11 1.4(6)
C19 C14 C15 C11 171.2(5)
Mo2 C14 C15 C11 -62.3(4)
C13 C14 C15 C20 -168.5(5)
C19 C14 C15 C20 1.2(9)
Mo2 C14 C15 C20 127.7(5)
C13 C14 C15 Mo2 63.7(4)
C19 C14 C15 Mo2 -126.5(6)
Te1 B1 B2 C26 -14.5(9)
Mo2 B1 B2 C26 34.1(7)
Mo1 B1 B2 C26 -48.8(6)
Te1 B1 B2 B3 -11.0(11)
Mo2 B1 B2 B3 37.6(9)
Mo1 B1 B2 B3 -45.3(9)
Te1 B1 B2 Mo1 34.3(4)
Mo2 B1 B2 Mo1 82.90(17)
Te1 B1 B2 Mo2 -48.6(4)
Mo1 B1 B2 Mo2 -82.90(17)
O4 C25 Co1 C21 20(23)
O4 C25 Co1 C24 -96(23)
O4 C25 Co1 Te1 127(23)
O4 C25 Co1 Co2 -93(23)
O4 C25 Co1 Mo2 -167(23)
O4 C25 Co1 Mo1 128(23)
O1 C21 Co1 C25 -6(7)
O1 C21 Co1 C24 87(7)
O1 C21 Co1 Te1 -105(7)
O1 C21 Co1 Co2 135(7)
O1 C21 Co1 Mo2 -173(7)
O1 C21 Co1 Mo1 -166(7)
O3 C24 Co1 C25 6.6(7)
Co2 C24 Co1 C25 177.3(3)
O3 C24 Co1 C21 -89.2(7)
Co2 C24 Co1 C21 81.5(3)
O3 C24 Co1 Te1 106.9(7)
Co2 C24 Co1 Te1 -82.4(3)
O3 C24 Co1 Co2 -170.7(8)
O3 C24 Co1 Mo2 120.6(7)
Co2 C24 Co1 Mo2 -68.67(15)
O3 C24 Co1 Mo1 171.3(6)
Co2 C24 Co1 Mo1 -18.1(2)
O2 C23 Co2 C22 76(12)
O2 C23 Co2 C24 -178(100)
O2 C23 Co2 C26 -56(12)
O2 C23 Co2 B3 -49(12)
O2 C23 Co2 O6 -33(12)
O2 C23 Co2 Co1 -172(12)
O2 C23 Co2 Mo1 -33(12)
O2 C23 Co2 Mo2 -102(12)
O5 C22 Co2 C23 49(7)
O5 C22 Co2 C24 -50(7)
O5 C22 Co2 C26 144(7)
O5 C22 Co2 B3 134(7)
O5 C22 Co2 O6 120(7)
O5 C22 Co2 Co1 -102(7)
O5 C22 Co2 Mo1 -169(7)
O5 C22 Co2 Mo2 -134(7)
O3 C24 Co2 C23 -14.1(8)
Co1 C24 Co2 C23 176.4(2)
O3 C24 Co2 C22 83.6(8)
Co1 C24 Co2 C22 -86.0(2)
O3 C24 Co2 C26 -108.8(9)
Co1 C24 Co2 C26 81.6(5)
O3 C24 Co2 B3 -100.6(9)
Co1 C24 Co2 B3 89.9(6)
O3 C24 Co2 O6 -81.6(9)
Co1 C24 Co2 O6 108.8(4)
O3 C24 Co2 Co1 169.5(9)
O3 C24 Co2 Mo1 -169.8(7)
Co1 C24 Co2 Mo1 20.6(2)
O3 C24 Co2 Mo2 -122.5(8)
Co1 C24 Co2 Mo2 67.90(13)
C25 Co1 Co2 C23 -11.0(5)
C21 Co1 Co2 C23 -121.6(4)
C24 Co1 Co2 C23 -6.9(5)
Te1 Co1 Co2 C23 124.3(4)
Mo2 Co1 Co2 C23 83.9(4)
Mo1 Co1 Co2 C23 152.8(4)
C25 Co1 Co2 C22 100.2(4)
C21 Co1 Co2 C22 -10.5(3)
C24 Co1 Co2 C22 104.2(3)
Te1 Co1 Co2 C22 -124.5(2)
Mo2 Co1 Co2 C22 -165.0(2)
Mo1 Co1 Co2 C22 -96.1(2)
C25 Co1 Co2 C24 -4.1(4)
C21 Co1 Co2 C24 -114.7(3)
Te1 Co1 Co2 C24 131.2(2)
Mo2 Co1 Co2 C24 90.8(2)
Mo1 Co1 Co2 C24 159.7(2)
C25 Co1 Co2 C26 -124.1(5)
C21 Co1 Co2 C26 125.3(4)
C24 Co1 Co2 C26 -120.0(5)
Te1 Co1 Co2 C26 11.2(4)
Mo2 Co1 Co2 C26 -29.2(4)
Mo1 Co1 Co2 C26 39.7(4)
C25 Co1 Co2 B3 -126.9(6)
C21 Co1 Co2 B3 122.4(5)
C24 Co1 Co2 B3 -122.8(5)
Te1 Co1 Co2 B3 8.4(5)
Mo2 Co1 Co2 B3 -32.1(5)
Mo1 Co1 Co2 B3 36.8(5)
C25 Co1 Co2 O6 -136.3(4)
C21 Co1 Co2 O6 113.1(3)
C24 Co1 Co2 O6 -132.2(3)
Te1 Co1 Co2 O6 -0.9(2)
Mo2 Co1 Co2 O6 -41.4(2)
Mo1 Co1 Co2 O6 27.5(2)
C25 Co1 Co2 Mo1 -163.8(3)
C21 Co1 Co2 Mo1 85.60(19)
C24 Co1 Co2 Mo1 -159.7(2)
Te1 Co1 Co2 Mo1 -28.44(3)
Mo2 Co1 Co2 Mo1 -68.90(2)
C25 Co1 Co2 Mo2 -94.9(3)
C21 Co1 Co2 Mo2 154.50(19)
C24 Co1 Co2 Mo2 -90.8(2)
Te1 Co1 Co2 Mo2 40.46(3)
Mo1 Co1 Co2 Mo2 68.90(2)
B1 B2 Mo1 C26 -135.6(6)
B3 B2 Mo1 C26 12.2(7)
Mo2 B2 Mo1 C26 -65.0(4)
C26 B2 Mo1 B1 135.6(6)
B3 B2 Mo1 B1 147.8(7)
Mo2 B2 Mo1 B1 70.6(3)
C26 B2 Mo1 C2 -143.1(5)
B1 B2 Mo1 C2 81.2(3)
B3 B2 Mo1 C2 -130.9(6)
Mo2 B2 Mo1 C2 151.84(19)
C26 B2 Mo1 C3 -110.3(5)
B1 B2 Mo1 C3 114.0(3)
B3 B2 Mo1 C3 -98.2(6)
Mo2 B2 Mo1 C3 -175.4(2)
C26 B2 Mo1 C4 -83.8(5)
B1 B2 Mo1 C4 140.6(3)
B3 B2 Mo1 C4 -71.6(6)
Mo2 B2 Mo1 C4 -148.83(19)
C26 B2 Mo1 C1 -146.1(5)
B1 B2 Mo1 C1 78.2(4)
B3 B2 Mo1 C1 -133.9(6)
Mo2 B2 Mo1 C1 148.9(2)
C26 B2 Mo1 B3 -12.2(7)
B1 B2 Mo1 B3 -147.8(7)
Mo2 B2 Mo1 B3 -77.2(6)
C26 B2 Mo1 C5 -96.5(5)
B1 B2 Mo1 C5 127.9(4)
B3 B2 Mo1 C5 -84.3(6)
Mo2 B2 Mo1 C5 -161.5(2)
C26 B2 Mo1 Co2 14.1(4)
B1 B2 Mo1 Co2 -121.6(3)
B3 B2 Mo1 Co2 26.3(5)
Mo2 B2 Mo1 Co2 -50.96(14)
C26 B2 Mo1 Te1 114.9(4)
B1 B2 Mo1 Te1 -20.7(3)
B3 B2 Mo1 Te1 127.1(5)
Mo2 B2 Mo1 Te1 49.90(14)
C26 B2 Mo1 Mo2 65.0(4)
B1 B2 Mo1 Mo2 -70.6(3)
B3 B2 Mo1 Mo2 77.2(6)
B2 B1 Mo1 C26 29.9(4)
Te1 B1 Mo1 C26 -123.5(4)
Mo2 B1 Mo1 C26 -43.0(4)
Te1 B1 Mo1 B2 -153.4(4)
Mo2 B1 Mo1 B2 -72.9(3)
B2 B1 Mo1 C2 -101.4(3)
Te1 B1 Mo1 C2 105.18(19)
Mo2 B1 Mo1 C2 -174.3(2)
B2 B1 Mo1 C3 -68.1(3)
Te1 B1 Mo1 C3 138.48(18)
Mo2 B1 Mo1 C3 -141.00(19)
B2 B1 Mo1 C4 -61.9(4)
Te1 B1 Mo1 C4 144.8(2)
Mo2 B1 Mo1 C4 -134.7(2)
B2 B1 Mo1 C1 -128.7(3)
Te1 B1 Mo1 C1 77.9(2)
Mo2 B1 Mo1 C1 158.41(17)
B2 B1 Mo1 B3 22.4(5)
Te1 B1 Mo1 B3 -131.0(4)
Mo2 B1 Mo1 B3 -50.5(4)
B2 B1 Mo1 C5 -117.0(4)
Te1 B1 Mo1 C5 89.6(4)
Mo2 B1 Mo1 C5 170.1(3)
B2 B1 Mo1 Co2 66.2(3)
Te1 B1 Mo1 Co2 -87.18(14)
Mo2 B1 Mo1 Co2 -6.7(2)
B2 B1 Mo1 Te1 153.4(4)
Mo2 B1 Mo1 Te1 80.52(16)
B2 B1 Mo1 Mo2 72.9(3)
Te1 B1 Mo1 Mo2 -80.52(16)
C3 C2 Mo1 C26 34.9(6)
C1 C2 Mo1 C26 150.1(5)
C7 C2 Mo1 C26 -86.7(7)
C3 C2 Mo1 B2 68.5(4)
C1 C2 Mo1 B2 -176.2(4)
C7 C2 Mo1 B2 -53.0(6)
C3 C2 Mo1 B1 111.8(4)
C1 C2 Mo1 B1 -132.9(4)
C7 C2 Mo1 B1 -9.7(5)
C1 C2 Mo1 C3 115.3(5)
C7 C2 Mo1 C3 -121.6(7)
C3 C2 Mo1 C4 -37.3(4)
C1 C2 Mo1 C4 78.0(4)
C7 C2 Mo1 C4 -158.9(6)
C3 C2 Mo1 C1 -115.3(5)
C7 C2 Mo1 C1 123.2(7)
C3 C2 Mo1 B3 28.3(6)
C1 C2 Mo1 B3 143.6(6)
C7 C2 Mo1 B3 -93.3(7)
C3 C2 Mo1 C5 -78.5(4)
C1 C2 Mo1 C5 36.8(3)
C7 C2 Mo1 C5 160.0(6)
C3 C2 Mo1 Co2 -38.7(6)
C1 C2 Mo1 Co2 76.5(5)
C7 C2 Mo1 Co2 -160.3(4)
C3 C2 Mo1 Te1 162.7(3)
C1 C2 Mo1 Te1 -82.0(3)
C7 C2 Mo1 Te1 41.2(5)
C3 C2 Mo1 Mo2 104.8(4)
C1 C2 Mo1 Mo2 -140.0(3)
C7 C2 Mo1 Mo2 -16.8(7)
C4 C3 Mo1 C26 90.2(5)
C2 C3 Mo1 C26 -153.8(5)
C8 C3 Mo1 C26 -31.4(7)
C4 C3 Mo1 B2 132.2(4)
C2 C3 Mo1 B2 -111.9(4)
C8 C3 Mo1 B2 10.6(6)
C4 C3 Mo1 B1 172.5(4)
C2 C3 Mo1 B1 -71.5(4)
C8 C3 Mo1 B1 50.9(6)
C4 C3 Mo1 C2 -116.0(5)
C8 C3 Mo1 C2 122.5(8)
C2 C3 Mo1 C4 116.0(5)
C8 C3 Mo1 C4 -121.5(8)
C4 C3 Mo1 C1 -78.1(4)
C2 C3 Mo1 C1 37.8(3)
C8 C3 Mo1 C1 160.3(7)
C4 C3 Mo1 B3 87.3(5)
C2 C3 Mo1 B3 -156.7(5)
C8 C3 Mo1 B3 -34.3(7)
C4 C3 Mo1 C5 -37.5(3)
C2 C3 Mo1 C5 78.5(4)
C8 C3 Mo1 C5 -159.1(7)
C4 C3 Mo1 Co2 46.1(4)
C2 C3 Mo1 Co2 162.1(3)
C8 C3 Mo1 Co2 -75.4(6)
C4 C3 Mo1 Te1 -140.1(3)
C2 C3 Mo1 Te1 -24.2(4)
C8 C3 Mo1 Te1 98.3(6)
C4 C3 Mo1 Mo2 126.8(3)
C2 C3 Mo1 Mo2 -117.2(3)
C8 C3 Mo1 Mo2 5.3(7)
C3 C4 Mo1 C26 -95.5(5)
C5 C4 Mo1 C26 149.2(5)
C9 C4 Mo1 C26 24.6(7)
C3 C4 Mo1 B2 -50.6(4)
C5 C4 Mo1 B2 -165.9(4)
C9 C4 Mo1 B2 69.4(7)
C3 C4 Mo1 B1 -10.7(5)
C5 C4 Mo1 B1 -126.0(4)
C9 C4 Mo1 B1 109.3(6)
C3 C4 Mo1 C2 37.6(3)
C5 C4 Mo1 C2 -77.7(4)
C9 C4 Mo1 C2 157.6(7)
C5 C4 Mo1 C3 -115.3(5)
C9 C4 Mo1 C3 120.0(8)
C3 C4 Mo1 C1 79.3(4)
C5 C4 Mo1 C1 -36.0(3)
C9 C4 Mo1 C1 -160.7(7)
C3 C4 Mo1 B3 -93.1(5)
C5 C4 Mo1 B3 151.6(5)
C9 C4 Mo1 B3 26.9(7)
C3 C4 Mo1 C5 115.3(5)
C9 C4 Mo1 C5 -124.7(8)
C3 C4 Mo1 Co2 -143.0(3)
C5 C4 Mo1 Co2 101.7(3)
C9 C4 Mo1 Co2 -23.0(6)
C3 C4 Mo1 Te1 84.8(5)
C5 C4 Mo1 Te1 -30.5(6)
C9 C4 Mo1 Te1 -155.1(5)
C3 C4 Mo1 Mo2 -98.1(4)
C5 C4 Mo1 Mo2 146.6(3)
C9 C4 Mo1 Mo2 22.0(8)
C5 C1 Mo1 C26 49.1(10)
C2 C1 Mo1 C26 -66.8(10)
C6 C1 Mo1 C26 171.9(10)
C5 C1 Mo1 B2 121.0(4)
C2 C1 Mo1 B2 5.1(5)
C6 C1 Mo1 B2 -116.2(6)
C5 C1 Mo1 B1 168.3(4)
C2 C1 Mo1 B1 52.5(4)
C6 C1 Mo1 B1 -68.8(6)
C5 C1 Mo1 C2 115.9(5)
C6 C1 Mo1 C2 -121.3(7)
C5 C1 Mo1 C3 78.0(4)
C2 C1 Mo1 C3 -37.9(4)
C6 C1 Mo1 C3 -159.2(7)
C5 C1 Mo1 C4 36.5(4)
C2 C1 Mo1 C4 -79.4(4)
C6 C1 Mo1 C4 159.3(7)
C5 C1 Mo1 B3 50.5(9)
C2 C1 Mo1 B3 -65.4(9)
C6 C1 Mo1 B3 173.3(8)
C2 C1 Mo1 C5 -115.9(5)
C6 C1 Mo1 C5 122.8(7)
C5 C1 Mo1 Co2 -31.0(4)
C2 C1 Mo1 Co2 -146.9(3)
C6 C1 Mo1 Co2 91.8(6)
C5 C1 Mo1 Te1 -141.0(3)
C2 C1 Mo1 Te1 103.1(3)
C6 C1 Mo1 Te1 -18.2(6)
C5 C1 Mo1 Mo2 -147.1(3)
C2 C1 Mo1 Mo2 97.0(4)
C6 C1 Mo1 Mo2 -24.3(8)
C1 C5 Mo1 C26 -157.1(5)
C4 C5 Mo1 C26 -39.3(6)
C10 C5 Mo1 C26 81.9(8)
C1 C5 Mo1 B2 -96.2(5)
C4 C5 Mo1 B2 21.5(5)
C10 C5 Mo1 B2 142.7(6)
C1 C5 Mo1 B1 -19.4(6)
C4 C5 Mo1 B1 98.4(5)
C10 C5 Mo1 B1 -140.4(6)
C1 C5 Mo1 C2 -37.9(3)
C4 C5 Mo1 C2 79.9(4)
C10 C5 Mo1 C2 -159.0(7)
C1 C5 Mo1 C3 -79.9(4)
C4 C5 Mo1 C3 37.9(4)
C10 C5 Mo1 C3 159.0(7)
C1 C5 Mo1 C4 -117.8(5)
C10 C5 Mo1 C4 121.1(8)
C4 C5 Mo1 C1 117.8(5)
C10 C5 Mo1 C1 -121.1(8)
C1 C5 Mo1 B3 -151.0(5)
C4 C5 Mo1 B3 -33.3(6)
C10 C5 Mo1 B3 87.9(8)
C1 C5 Mo1 Co2 157.5(3)
C4 C5 Mo1 Co2 -84.7(3)
C10 C5 Mo1 Co2 36.5(7)
C1 C5 Mo1 Te1 46.6(4)
C4 C5 Mo1 Te1 164.4(3)
C10 C5 Mo1 Te1 -74.4(7)
C1 C5 Mo1 Mo2 135.7(4)
C4 C5 Mo1 Mo2 -106.5(5)
C10 C5 Mo1 Mo2 14.6(10)
C23 Co2 Mo1 C26 -29.0(5)
C22 Co2 Mo1 C26 -137.1(4)
C24 Co2 Mo1 C26 112.1(4)
B3 Co2 Mo1 C26 -10.7(7)
O6 Co2 Mo1 C26 -28.7(4)
Co1 Co2 Mo1 C26 129.4(4)
Mo2 Co2 Mo1 C26 58.9(4)
C23 Co2 Mo1 B2 -42.5(4)
C22 Co2 Mo1 B2 -150.5(3)
C24 Co2 Mo1 B2 98.6(3)
C26 Co2 Mo1 B2 -13.5(4)
B3 Co2 Mo1 B2 -24.1(5)
O6 Co2 Mo1 B2 -42.2(3)
Co1 Co2 Mo1 B2 115.93(18)
Mo2 Co2 Mo1 B2 45.42(18)
C23 Co2 Mo1 B1 -81.9(4)
C22 Co2 Mo1 B1 170.1(3)
C24 Co2 Mo1 B1 59.2(3)
C26 Co2 Mo1 B1 -52.9(4)
B3 Co2 Mo1 B1 -63.5(5)
O6 Co2 Mo1 B1 -81.6(3)
Co1 Co2 Mo1 B1 76.54(18)
Mo2 Co2 Mo1 B1 6.02(18)
C23 Co2 Mo1 C2 66.3(5)
C22 Co2 Mo1 C2 -41.8(4)
C24 Co2 Mo1 C2 -152.6(4)
C26 Co2 Mo1 C2 95.3(5)
B3 Co2 Mo1 C2 84.6(6)
O6 Co2 Mo1 C2 66.6(4)
Co1 Co2 Mo1 C2 -135.3(4)
Mo2 Co2 Mo1 C2 154.2(4)
C23 Co2 Mo1 C3 40.3(4)
C22 Co2 Mo1 C3 -67.8(3)
C24 Co2 Mo1 C3 -178.6(3)
C26 Co2 Mo1 C3 69.3(4)
B3 Co2 Mo1 C3 58.6(5)
O6 Co2 Mo1 C3 40.6(3)
Co1 Co2 Mo1 C3 -161.28(18)
Mo2 Co2 Mo1 C3 128.21(18)
C23 Co2 Mo1 C4 65.0(3)
C22 Co2 Mo1 C4 -43.0(3)
C24 Co2 Mo1 C4 -153.9(3)
C26 Co2 Mo1 C4 94.0(4)
B3 Co2 Mo1 C4 83.4(5)
O6 Co2 Mo1 C4 65.3(3)
Co1 Co2 Mo1 C4 -136.55(16)
Mo2 Co2 Mo1 C4 152.93(16)
C23 Co2 Mo1 C1 117.3(4)
C22 Co2 Mo1 C1 9.3(3)
C24 Co2 Mo1 C1 -101.6(3)
C26 Co2 Mo1 C1 146.3(4)
B3 Co2 Mo1 C1 135.7(5)
O6 Co2 Mo1 C1 117.7(3)
Co1 Co2 Mo1 C1 -84.2(2)
Mo2 Co2 Mo1 C1 -154.8(2)
C23 Co2 Mo1 B3 -18.3(6)
C22 Co2 Mo1 B3 -126.4(6)
C24 Co2 Mo1 B3 122.8(5)
C26 Co2 Mo1 B3 10.7(7)
O6 Co2 Mo1 B3 -18.0(5)
Co1 Co2 Mo1 B3 140.1(5)
Mo2 Co2 Mo1 B3 69.6(5)
C23 Co2 Mo1 C5 100.0(3)
C22 Co2 Mo1 C5 -8.1(3)
C24 Co2 Mo1 C5 -118.9(3)
C26 Co2 Mo1 C5 129.0(4)
B3 Co2 Mo1 C5 118.3(5)
O6 Co2 Mo1 C5 100.3(2)
Co1 Co2 Mo1 C5 -101.59(16)
Mo2 Co2 Mo1 C5 -172.11(15)
C23 Co2 Mo1 Te1 -135.2(3)
C22 Co2 Mo1 Te1 116.8(2)
C24 Co2 Mo1 Te1 6.0(2)
C26 Co2 Mo1 Te1 -106.2(4)
B3 Co2 Mo1 Te1 -116.8(5)
O6 Co2 Mo1 Te1 -134.84(19)
Co1 Co2 Mo1 Te1 23.26(3)
Mo2 Co2 Mo1 Te1 -47.25(2)
C23 Co2 Mo1 Mo2 -87.9(3)
C22 Co2 Mo1 Mo2 164.0(2)
C24 Co2 Mo1 Mo2 53.2(2)
C26 Co2 Mo1 Mo2 -58.9(4)
B3 Co2 Mo1 Mo2 -69.6(5)
O6 Co2 Mo1 Mo2 -87.59(19)
Co1 Co2 Mo1 Mo2 70.52(2)
B2 B1 Mo2 C26 -22.6(5)
Te1 B1 Mo2 C26 121.3(4)
Mo1 B1 Mo2 C26 44.9(4)
Te1 B1 Mo2 B2 144.0(4)
Mo1 B1 Mo2 B2 67.6(3)
B2 B1 Mo2 C12 97.5(3)
Te1 B1 Mo2 C12 -118.5(2)
Mo1 B1 Mo2 C12 165.1(2)
B2 B1 Mo2 C13 69.4(4)
Te1 B1 Mo2 C13 -146.57(19)
Mo1 B1 Mo2 C13 137.00(19)
B2 B1 Mo2 C11 128.9(3)
Te1 B1 Mo2 C11 -87.1(2)
Mo1 B1 Mo2 C11 -163.52(19)
B2 B1 Mo2 C14 79.3(5)
Te1 B1 Mo2 C14 -136.7(3)
Mo1 B1 Mo2 C14 146.8(3)
B2 B1 Mo2 C15 130.9(3)
Te1 B1 Mo2 C15 -85.1(3)
Mo1 B1 Mo2 C15 -161.5(2)
B2 B1 Mo2 B3 -18.6(5)
Te1 B1 Mo2 B3 125.4(4)
Mo1 B1 Mo2 B3 48.9(4)
B2 B1 Mo2 Co2 -61.0(3)
Te1 B1 Mo2 Co2 82.98(16)
Mo1 B1 Mo2 Co2 6.5(2)
B2 B1 Mo2 Co1 -115.5(3)
Te1 B1 Mo2 Co1 28.52(15)
Mo1 B1 Mo2 Co1 -47.91(15)
B2 B1 Mo2 Mo1 -67.6(3)
Te1 B1 Mo2 Mo1 76.43(16)
B1 B2 Mo2 C26 147.0(7)
B3 B2 Mo2 C26 -5.8(9)
Mo1 B2 Mo2 C26 71.2(5)
C26 B2 Mo2 B1 -147.0(7)
B3 B2 Mo2 B1 -152.8(7)
Mo1 B2 Mo2 B1 -75.9(3)
C26 B2 Mo2 C12 131.6(6)
B1 B2 Mo2 C12 -81.4(3)
B3 B2 Mo2 C12 125.8(6)
Mo1 B2 Mo2 C12 -157.3(2)
C26 B2 Mo2 C13 96.5(6)
B1 B2 Mo2 C13 -116.4(3)
B3 B2 Mo2 C13 90.7(6)
Mo1 B2 Mo2 C13 167.7(2)
C26 B2 Mo2 C11 145.8(6)
B1 B2 Mo2 C11 -67.1(4)
B3 B2 Mo2 C11 140.0(6)
Mo1 B2 Mo2 C11 -143.00(19)
C26 B2 Mo2 C14 76.9(6)
B1 B2 Mo2 C14 -136.1(3)
B3 B2 Mo2 C14 71.1(6)
Mo1 B2 Mo2 C14 148.09(18)
C26 B2 Mo2 C15 107.9(6)
B1 B2 Mo2 C15 -105.1(4)
B3 B2 Mo2 C15 102.1(6)
Mo1 B2 Mo2 C15 179.0(3)
C26 B2 Mo2 B3 5.8(9)
B1 B2 Mo2 B3 152.8(7)
Mo1 B2 Mo2 B3 77.0(6)
C26 B2 Mo2 Co2 -21.4(5)
B1 B2 Mo2 Co2 125.6(3)
B3 B2 Mo2 Co2 -27.3(5)
Mo1 B2 Mo2 Co2 49.71(14)
C26 B2 Mo2 Co1 -70.7(6)
B1 B2 Mo2 Co1 76.3(3)
B3 B2 Mo2 Co1 -76.5(6)
Mo1 B2 Mo2 Co1 0.4(2)
C26 B2 Mo2 Mo1 -71.2(5)
B1 B2 Mo2 Mo1 75.9(3)
B3 B2 Mo2 Mo1 -77.0(6)
C11 C12 Mo2 C26 -164.0(5)
C13 C12 Mo2 C26 -47.9(6)
C17 C12 Mo2 C26 73.3(9)
C11 C12 Mo2 B1 115.3(4)
C13 C12 Mo2 B1 -128.6(4)
C17 C12 Mo2 B1 -7.4(8)
C11 C12 Mo2 B2 158.8(4)
C13 C12 Mo2 B2 -85.1(4)
C17 C12 Mo2 B2 36.1(8)
C11 C12 Mo2 C13 -116.1(5)
C17 C12 Mo2 C13 121.2(9)
C13 C12 Mo2 C11 116.1(5)
C17 C12 Mo2 C11 -122.7(9)
C11 C12 Mo2 C14 -77.8(4)
C13 C12 Mo2 C14 38.3(3)
C17 C12 Mo2 C14 159.5(8)
C11 C12 Mo2 C15 -36.7(3)
C13 C12 Mo2 C15 79.4(4)
C17 C12 Mo2 C15 -159.4(8)
C11 C12 Mo2 B3 -162.3(5)
C13 C12 Mo2 B3 -46.3(6)
C17 C12 Mo2 B3 75.0(9)
C11 C12 Mo2 Co2 -113.3(4)
C13 C12 Mo2 Co2 2.8(6)
C17 C12 Mo2 Co2 124.0(7)
C11 C12 Mo2 Co1 18.9(5)
C13 C12 Mo2 Co1 135.0(3)
C17 C12 Mo2 Co1 -103.8(7)
C11 C12 Mo2 Mo1 133.0(3)
C13 C12 Mo2 Mo1 -110.9(3)
C17 C12 Mo2 Mo1 10.3(9)
C12 C13 Mo2 C26 139.6(5)
C14 C13 Mo2 C26 -105.4(5)
C18 C13 Mo2 C26 17.6(8)
C12 C13 Mo2 B1 54.5(4)
C14 C13 Mo2 B1 169.6(4)
C18 C13 Mo2 B1 -67.5(7)
C12 C13 Mo2 B2 95.1(4)
C14 C13 Mo2 B2 -149.8(4)
C18 C13 Mo2 B2 -26.9(7)
C14 C13 Mo2 C12 115.1(5)
C18 C13 Mo2 C12 -122.0(8)
C12 C13 Mo2 C11 -36.9(4)
C14 C13 Mo2 C11 78.2(4)
C18 C13 Mo2 C11 -158.9(8)
C12 C13 Mo2 C14 -115.1(5)
C18 C13 Mo2 C14 122.9(9)
C12 C13 Mo2 C15 -77.4(4)
C14 C13 Mo2 C15 37.7(3)
C18 C13 Mo2 C15 160.6(8)
C12 C13 Mo2 B3 139.3(5)
C14 C13 Mo2 B3 -105.6(5)
C18 C13 Mo2 B3 17.3(8)
C12 C13 Mo2 Co2 -178.6(3)
C14 C13 Mo2 Co2 -63.5(4)
C18 C13 Mo2 Co2 59.4(7)
C12 C13 Mo2 Co1 -113.8(5)
C14 C13 Mo2 Co1 1.2(6)
C18 C13 Mo2 Co1 124.2(6)
C12 C13 Mo2 Mo1 109.2(4)
C14 C13 Mo2 Mo1 -135.7(3)
C18 C13 Mo2 Mo1 -12.8(8)
C12 C11 Mo2 C26 30.2(9)
C15 C11 Mo2 C26 -86.0(9)
C16 C11 Mo2 C26 151.4(9)
C12 C11 Mo2 B1 -66.3(4)
C15 C11 Mo2 B1 177.5(4)
C16 C11 Mo2 B1 54.9(7)
C12 C11 Mo2 B2 -25.7(4)
C15 C11 Mo2 B2 -142.0(4)
C16 C11 Mo2 B2 95.5(7)
C15 C11 Mo2 C12 -116.2(5)
C16 C11 Mo2 C12 121.2(8)
C12 C11 Mo2 C13 37.6(4)
C15 C11 Mo2 C13 -78.6(4)
C16 C11 Mo2 C13 158.8(7)
C12 C11 Mo2 C14 80.0(4)
C15 C11 Mo2 C14 -36.3(3)
C16 C11 Mo2 C14 -158.8(7)
C12 C11 Mo2 C15 116.2(5)
C16 C11 Mo2 C15 -122.6(8)
C12 C11 Mo2 B3 30.5(9)
C15 C11 Mo2 B3 -85.7(8)
C16 C11 Mo2 B3 151.8(9)
C12 C11 Mo2 Co2 130.7(3)
C15 C11 Mo2 Co2 14.4(5)
C16 C11 Mo2 Co2 -108.1(6)
C12 C11 Mo2 Co1 -168.9(3)
C15 C11 Mo2 Co1 74.8(3)
C16 C11 Mo2 Co1 -47.7(7)
C12 C11 Mo2 Mo1 -93.6(4)
C15 C11 Mo2 Mo1 150.2(3)
C16 C11 Mo2 Mo1 27.6(8)
C15 C14 Mo2 C26 -166.1(5)
C13 C14 Mo2 C26 79.6(5)
C19 C14 Mo2 C26 -41.9(8)
C15 C14 Mo2 B1 98.1(5)
C13 C14 Mo2 B1 -16.3(5)
C19 C14 Mo2 B1 -137.7(6)
C15 C14 Mo2 B2 149.4(4)
C13 C14 Mo2 B2 35.1(4)
C19 C14 Mo2 B2 -86.3(7)
C15 C14 Mo2 C12 76.6(4)
C13 C14 Mo2 C12 -37.7(4)
C19 C14 Mo2 C12 -159.2(7)
C15 C14 Mo2 C13 114.3(5)
C19 C14 Mo2 C13 -121.4(8)
C15 C14 Mo2 C11 35.7(3)
C13 C14 Mo2 C11 -78.6(4)
C19 C14 Mo2 C11 160.0(7)
C13 C14 Mo2 C15 -114.3(5)
C19 C14 Mo2 C15 124.2(8)
C15 C14 Mo2 B3 -168.7(5)
C13 C14 Mo2 B3 77.0(5)
C19 C14 Mo2 B3 -44.5(8)
C15 C14 Mo2 Co2 -118.8(3)
C13 C14 Mo2 Co2 126.9(3)
C19 C14 Mo2 Co2 5.4(6)
C15 C14 Mo2 Co1 -65.1(4)
C13 C14 Mo2 Co1 -179.4(3)
C19 C14 Mo2 Co1 59.2(7)
C15 C14 Mo2 Mo1 -151.1(3)
C13 C14 Mo2 Mo1 94.5(4)
C19 C14 Mo2 Mo1 -26.9(8)
C11 C15 Mo2 C26 137.6(6)
C14 C15 Mo2 C26 19.5(7)
C20 C15 Mo2 C26 -100.4(8)
C11 C15 Mo2 B1 -3.5(5)
C14 C15 Mo2 B1 -121.6(4)
C20 C15 Mo2 B1 118.6(6)
C11 C15 Mo2 B2 65.8(5)
C14 C15 Mo2 B2 -52.3(5)
C20 C15 Mo2 B2 -172.2(5)
C11 C15 Mo2 C12 37.2(4)
C14 C15 Mo2 C12 -80.9(4)
C20 C15 Mo2 C12 159.3(7)
C11 C15 Mo2 C13 79.2(4)
C14 C15 Mo2 C13 -38.9(4)
C20 C15 Mo2 C13 -158.7(7)
C14 C15 Mo2 C11 -118.1(5)
C20 C15 Mo2 C11 122.1(7)
C11 C15 Mo2 C14 118.1(5)
C20 C15 Mo2 C14 -119.8(7)
C11 C15 Mo2 B3 133.3(6)
C14 C15 Mo2 B3 15.2(7)
C20 C15 Mo2 B3 -104.6(8)
C11 C15 Mo2 Co2 -171.4(3)
C14 C15 Mo2 Co2 70.5(4)
C20 C15 Mo2 Co2 -49.4(6)
C11 C15 Mo2 Co1 -115.5(3)
C14 C15 Mo2 Co1 126.4(3)
C20 C15 Mo2 Co1 6.5(6)
C11 C15 Mo2 Mo1 -116.9(5)
C14 C15 Mo2 Mo1 125.0(5)
C20 C15 Mo2 Mo1 5.2(9)
C23 Co2 Mo2 C26 72.0(5)
C22 Co2 Mo2 C26 -104.2(8)
C24 Co2 Mo2 C26 164.6(5)
B3 Co2 Mo2 C26 4.2(9)
O6 Co2 Mo2 C26 7.9(5)
Co1 Co2 Mo2 C26 -141.5(5)
Mo1 Co2 Mo2 C26 -64.4(5)
C23 Co2 Mo2 B1 130.2(3)
C22 Co2 Mo2 B1 -46.0(6)
C24 Co2 Mo2 B1 -137.2(3)
C26 Co2 Mo2 B1 58.2(5)
B3 Co2 Mo2 B1 62.4(5)
O6 Co2 Mo2 B1 66.1(3)
Co1 Co2 Mo2 B1 -83.26(19)
Mo1 Co2 Mo2 B1 -6.22(19)
C23 Co2 Mo2 B2 92.7(3)
C22 Co2 Mo2 B2 -83.5(6)
C24 Co2 Mo2 B2 -174.6(2)
C26 Co2 Mo2 B2 20.7(5)
B3 Co2 Mo2 B2 24.9(5)
O6 Co2 Mo2 B2 28.6(2)
Co1 Co2 Mo2 B2 -120.74(17)
Mo1 Co2 Mo2 B2 -43.69(17)
C23 Co2 Mo2 C12 3.7(4)
C22 Co2 Mo2 C12 -172.5(7)
C24 Co2 Mo2 C12 96.4(4)
C26 Co2 Mo2 C12 -68.3(6)
B3 Co2 Mo2 C12 -64.1(6)
O6 Co2 Mo2 C12 -60.4(4)
Co1 Co2 Mo2 C12 150.3(4)
Mo1 Co2 Mo2 C12 -132.7(4)
C23 Co2 Mo2 C13 5.6(3)
C22 Co2 Mo2 C13 -170.6(6)
C24 Co2 Mo2 C13 98.2(2)
C26 Co2 Mo2 C13 -66.4(5)
B3 Co2 Mo2 C13 -62.2(5)
O6 Co2 Mo2 C13 -58.5(2)
Co1 Co2 Mo2 C13 152.11(17)
Mo1 Co2 Mo2 C13 -130.85(17)
C23 Co2 Mo2 C11 -67.8(4)
C22 Co2 Mo2 C11 116.0(6)
C24 Co2 Mo2 C11 24.8(3)
C26 Co2 Mo2 C11 -139.8(6)
B3 Co2 Mo2 C11 -135.6(5)
O6 Co2 Mo2 C11 -131.9(3)
Co1 Co2 Mo2 C11 78.7(3)
Mo1 Co2 Mo2 C11 155.8(3)
C23 Co2 Mo2 C14 -26.3(3)
C22 Co2 Mo2 C14 157.5(6)
C24 Co2 Mo2 C14 66.3(2)
C26 Co2 Mo2 C14 -98.3(5)
B3 Co2 Mo2 C14 -94.1(5)
O6 Co2 Mo2 C14 -90.4(2)
Co1 Co2 Mo2 C14 120.25(15)
Mo1 Co2 Mo2 C14 -162.71(15)
C23 Co2 Mo2 C15 -59.1(3)
C22 Co2 Mo2 C15 124.7(6)
C24 Co2 Mo2 C15 33.6(2)
C26 Co2 Mo2 C15 -131.1(5)
B3 Co2 Mo2 C15 -126.9(5)
O6 Co2 Mo2 C15 -123.2(2)
Co1 Co2 Mo2 C15 87.47(15)
Mo1 Co2 Mo2 C15 164.51(15)
C23 Co2 Mo2 B3 67.8(5)
C22 Co2 Mo2 B3 -108.4(8)
C24 Co2 Mo2 B3 160.5(5)
C26 Co2 Mo2 B3 -4.2(9)
O6 Co2 Mo2 B3 3.7(5)
Co1 Co2 Mo2 B3 -145.6(5)
Mo1 Co2 Mo2 B3 -68.6(5)
C23 Co2 Mo2 Co1 -146.5(2)
C22 Co2 Mo2 Co1 37.3(6)
C24 Co2 Mo2 Co1 -53.90(18)
C26 Co2 Mo2 Co1 141.5(5)
B3 Co2 Mo2 Co1 145.6(5)
O6 Co2 Mo2 Co1 149.37(17)
Mo1 Co2 Mo2 Co1 77.04(3)
C23 Co2 Mo2 Mo1 136.4(2)
C22 Co2 Mo2 Mo1 -39.8(6)
C24 Co2 Mo2 Mo1 -130.94(18)
C26 Co2 Mo2 Mo1 64.4(5)
B3 Co2 Mo2 Mo1 68.6(5)
O6 Co2 Mo2 Mo1 72.33(17)
Co1 Co2 Mo2 Mo1 -77.04(3)
C25 Co1 Mo2 C26 160.2(4)
C21 Co1 Mo2 C26 -33.9(5)
C24 Co1 Mo2 C26 77.8(4)
Te1 Co1 Mo2 C26 -112.5(4)
Co2 Co1 Mo2 C26 27.0(4)
Mo1 Co1 Mo2 C26 -42.1(4)
C25 Co1 Mo2 B1 -115.2(3)
C21 Co1 Mo2 B1 50.7(4)
C24 Co1 Mo2 B1 162.4(3)
Te1 Co1 Mo2 B1 -27.96(17)
Co2 Co1 Mo2 B1 111.56(18)
Mo1 Co1 Mo2 B1 42.51(17)
C25 Co1 Mo2 B2 -158.1(3)
C21 Co1 Mo2 B2 7.8(4)
C24 Co1 Mo2 B2 119.5(3)
Te1 Co1 Mo2 B2 -70.85(19)
Co2 Co1 Mo2 B2 68.67(19)
Mo1 Co1 Mo2 B2 -0.38(19)
C25 Co1 Mo2 C12 -22.3(4)
C21 Co1 Mo2 C12 143.5(5)
C24 Co1 Mo2 C12 -104.7(3)
Te1 Co1 Mo2 C12 64.9(3)
Co2 Co1 Mo2 C12 -155.6(3)
Mo1 Co1 Mo2 C12 135.4(3)
C25 Co1 Mo2 C13 53.6(5)
C21 Co1 Mo2 C13 -140.6(6)
C24 Co1 Mo2 C13 -28.8(4)
Te1 Co1 Mo2 C13 140.8(4)
Co2 Co1 Mo2 C13 -79.7(4)
Mo1 Co1 Mo2 C13 -148.7(4)
C25 Co1 Mo2 C11 -10.8(3)
C21 Co1 Mo2 C11 155.1(4)
C24 Co1 Mo2 C11 -93.2(2)
Te1 Co1 Mo2 C11 76.46(15)
Co2 Co1 Mo2 C11 -144.02(15)
Mo1 Co1 Mo2 C11 146.93(15)
C25 Co1 Mo2 C14 54.4(3)
C21 Co1 Mo2 C14 -139.7(4)
C24 Co1 Mo2 C14 -28.0(2)
Te1 Co1 Mo2 C14 141.64(16)
Co2 Co1 Mo2 C14 -78.84(16)
Mo1 Co1 Mo2 C14 -147.89(16)
C25 Co1 Mo2 C15 22.7(3)
C21 Co1 Mo2 C15 -171.4(4)
C24 Co1 Mo2 C15 -59.7(2)
Te1 Co1 Mo2 C15 109.95(14)
Co2 Co1 Mo2 C15 -110.53(14)
Mo1 Co1 Mo2 C15 -179.58(14)
C25 Co1 Mo2 B3 158.8(4)
C21 Co1 Mo2 B3 -35.3(5)
C24 Co1 Mo2 B3 76.4(4)
Te1 Co1 Mo2 B3 -114.0(4)
Co2 Co1 Mo2 B3 25.5(4)
Mo1 Co1 Mo2 B3 -43.5(4)
C25 Co1 Mo2 Co2 133.3(2)
C21 Co1 Mo2 Co2 -60.9(4)
C24 Co1 Mo2 Co2 50.87(19)
Te1 Co1 Mo2 Co2 -139.52(3)
Mo1 Co1 Mo2 Co2 -69.05(2)
C25 Co1 Mo2 Mo1 -157.7(2)
C21 Co1 Mo2 Mo1 8.2(4)
C24 Co1 Mo2 Mo1 119.92(19)
Te1 Co1 Mo2 Mo1 -70.469(19)
Co2 Co1 Mo2 Mo1 69.05(2)
B2 Mo1 Mo2 C26 -58.9(5)
B1 Mo1 Mo2 C26 -115.4(5)
C2 Mo1 Mo2 C26 -106.4(5)
C3 Mo1 Mo2 C26 -52.2(5)
C4 Mo1 Mo2 C26 3.5(6)
C1 Mo1 Mo2 C26 -171.1(6)
B3 Mo1 Mo2 C26 -2.5(9)
C5 Mo1 Mo2 C26 82.2(7)
Co2 Mo1 Mo2 C26 57.4(5)
Te1 Mo1 Mo2 C26 -178.1(5)
C26 Mo1 Mo2 B1 115.4(5)
B2 Mo1 Mo2 B1 56.5(3)
C2 Mo1 Mo2 B1 9.0(3)
C3 Mo1 Mo2 B1 63.2(3)
C4 Mo1 Mo2 B1 118.9(4)
C1 Mo1 Mo2 B1 -55.7(4)
B3 Mo1 Mo2 B1 112.9(5)
C5 Mo1 Mo2 B1 -162.4(5)
Co2 Mo1 Mo2 B1 172.8(2)
Te1 Mo1 Mo2 B1 -62.6(2)
C26 Mo1 Mo2 B2 58.9(5)
B1 Mo1 Mo2 B2 -56.5(3)
C2 Mo1 Mo2 B2 -47.5(3)
C3 Mo1 Mo2 B2 6.7(3)
C4 Mo1 Mo2 B2 62.3(4)
C1 Mo1 Mo2 B2 -112.2(4)
B3 Mo1 Mo2 B2 56.4(5)
C5 Mo1 Mo2 B2 141.0(5)
Co2 Mo1 Mo2 B2 116.3(2)
Te1 Mo1 Mo2 B2 -119.2(2)
C26 Mo1 Mo2 C12 93.3(6)
B2 Mo1 Mo2 C12 34.5(3)
B1 Mo1 Mo2 C12 -22.1(3)
C2 Mo1 Mo2 C12 -13.1(4)
C3 Mo1 Mo2 C12 41.2(4)
C4 Mo1 Mo2 C12 96.8(4)
C1 Mo1 Mo2 C12 -77.8(4)
B3 Mo1 Mo2 C12 90.8(5)
C5 Mo1 Mo2 C12 175.5(5)
Co2 Mo1 Mo2 C12 150.8(3)
Te1 Mo1 Mo2 C12 -84.7(3)
C26 Mo1 Mo2 C13 40.5(6)
B2 Mo1 Mo2 C13 -18.4(4)
B1 Mo1 Mo2 C13 -74.9(3)
C2 Mo1 Mo2 C13 -65.9(4)
C3 Mo1 Mo2 C13 -11.7(4)
C4 Mo1 Mo2 C13 43.9(4)
C1 Mo1 Mo2 C13 -130.6(5)
B3 Mo1 Mo2 C13 38.0(5)
C5 Mo1 Mo2 C13 122.6(5)
Co2 Mo1 Mo2 C13 97.9(3)
Te1 Mo1 Mo2 C13 -137.6(3)
C26 Mo1 Mo2 C11 149.4(6)
B2 Mo1 Mo2 C11 90.5(4)
B1 Mo1 Mo2 C11 33.9(4)
C2 Mo1 Mo2 C11 43.0(4)
C3 Mo1 Mo2 C11 97.2(4)
C4 Mo1 Mo2 C11 152.8(4)
C1 Mo1 Mo2 C11 -21.8(5)
B3 Mo1 Mo2 C11 146.9(6)
C5 Mo1 Mo2 C11 -128.5(6)
Co2 Mo1 Mo2 C11 -153.2(3)
Te1 Mo1 Mo2 C11 -28.7(3)
C26 Mo1 Mo2 C14 -19.0(6)
B2 Mo1 Mo2 C14 -77.8(4)
B1 Mo1 Mo2 C14 -134.4(4)
C2 Mo1 Mo2 C14 -125.4(4)
C3 Mo1 Mo2 C14 -71.2(4)
C4 Mo1 Mo2 C14 -15.5(4)
C1 Mo1 Mo2 C14 169.9(5)
B3 Mo1 Mo2 C14 -21.5(6)
C5 Mo1 Mo2 C14 63.2(6)
Co2 Mo1 Mo2 C14 38.4(3)
Te1 Mo1 Mo2 C14 163.0(3)
C26 Mo1 Mo2 C15 -119.2(7)
B2 Mo1 Mo2 C15 -178.1(5)
B1 Mo1 Mo2 C15 125.4(5)
C2 Mo1 Mo2 C15 134.4(5)
C3 Mo1 Mo2 C15 -171.4(5)
C4 Mo1 Mo2 C15 -115.7(6)
C1 Mo1 Mo2 C15 69.7(6)
B3 Mo1 Mo2 C15 -121.7(7)
C5 Mo1 Mo2 C15 -37.0(7)
Co2 Mo1 Mo2 C15 -61.8(5)
Te1 Mo1 Mo2 C15 62.7(5)
C26 Mo1 Mo2 B3 2.5(9)
B2 Mo1 Mo2 B3 -56.4(5)
B1 Mo1 Mo2 B3 -112.9(5)
C2 Mo1 Mo2 B3 -103.9(5)
C3 Mo1 Mo2 B3 -49.7(5)
C4 Mo1 Mo2 B3 5.9(6)
C1 Mo1 Mo2 B3 -168.6(6)
C5 Mo1 Mo2 B3 84.7(7)
Co2 Mo1 Mo2 B3 59.9(5)
Te1 Mo1 Mo2 B3 -175.6(5)
C26 Mo1 Mo2 Co2 -57.4(5)
B2 Mo1 Mo2 Co2 -116.3(2)
B1 Mo1 Mo2 Co2 -172.8(2)
C2 Mo1 Mo2 Co2 -163.8(2)
C3 Mo1 Mo2 Co2 -109.6(2)
C4 Mo1 Mo2 Co2 -54.0(3)
C1 Mo1 Mo2 Co2 131.5(4)
B3 Mo1 Mo2 Co2 -59.9(5)
C5 Mo1 Mo2 Co2 24.7(5)
Te1 Mo1 Mo2 Co2 124.51(3)
C26 Mo1 Mo2 Co1 -120.7(5)
B2 Mo1 Mo2 Co1 -179.5(2)
B1 Mo1 Mo2 Co1 123.9(2)
C2 Mo1 Mo2 Co1 132.9(2)
C3 Mo1 Mo2 Co1 -172.9(2)
C4 Mo1 Mo2 Co1 -117.2(3)
C1 Mo1 Mo2 Co1 68.2(4)
B3 Mo1 Mo2 Co1 -123.2(5)
C5 Mo1 Mo2 Co1 -38.5(5)
Co2 Mo1 Mo2 Co1 -63.24(3)
Te1 Mo1 Mo2 Co1 61.27(2)
B2 B1 Te1 Co1 12.7(5)
Mo2 B1 Te1 Co1 -32.95(17)
Mo1 B1 Te1 Co1 44.47(15)
B2 B1 Te1 Mo1 -31.8(4)
Mo2 B1 Te1 Mo1 -77.42(15)
B2 B1 Te1 Mo2 45.6(4)
Mo1 B1 Te1 Mo2 77.42(15)
C25 Co1 Te1 B1 140.9(3)
C21 Co1 Te1 B1 -121.5(3)
C24 Co1 Te1 B1 43.3(3)
Co2 Co1 Te1 B1 -10.64(17)
Mo2 Co1 Te1 B1 28.86(17)
Mo1 Co1 Te1 B1 -38.46(17)
C25 Co1 Te1 Mo1 179.3(2)
C21 Co1 Te1 Mo1 -83.1(2)
C24 Co1 Te1 Mo1 81.8(3)
Co2 Co1 Te1 Mo1 27.82(3)
Mo2 Co1 Te1 Mo1 67.319(18)
C25 Co1 Te1 Mo2 112.0(2)
C21 Co1 Te1 Mo2 -150.4(2)
C24 Co1 Te1 Mo2 14.5(3)
Co2 Co1 Te1 Mo2 -39.50(3)
Mo1 Co1 Te1 Mo2 -67.319(18)
C26 Mo1 Te1 B1 60.6(4)
B2 Mo1 Te1 B1 18.1(3)
C2 Mo1 Te1 B1 -80.0(2)
C3 Mo1 Te1 B1 -66.0(3)
C4 Mo1 Te1 B1 -119.7(4)
C1 Mo1 Te1 B1 -115.0(2)
B3 Mo1 Te1 B1 57.9(5)
C5 Mo1 Te1 B1 -139.3(3)
Co2 Mo1 Te1 B1 108.72(19)
Mo2 Mo1 Te1 B1 62.10(19)
C26 Mo1 Te1 Co1 -71.8(4)
B2 Mo1 Te1 Co1 -114.28(17)
B1 Mo1 Te1 Co1 -132.41(19)
C2 Mo1 Te1 Co1 147.62(15)
C3 Mo1 Te1 Co1 161.6(2)
C4 Mo1 Te1 Co1 107.8(4)
C1 Mo1 Te1 Co1 112.55(15)
B3 Mo1 Te1 Co1 -74.5(4)
C5 Mo1 Te1 Co1 88.26(17)
Co2 Mo1 Te1 Co1 -23.68(3)
Mo2 Mo1 Te1 Co1 -70.31(2)
C26 Mo1 Te1 Mo2 -1.5(4)
B2 Mo1 Te1 Mo2 -43.97(17)
B1 Mo1 Te1 Mo2 -62.10(19)
C2 Mo1 Te1 Mo2 -142.07(15)
C3 Mo1 Te1 Mo2 -128.1(2)
C4 Mo1 Te1 Mo2 178.2(4)
C1 Mo1 Te1 Mo2 -177.14(15)
B3 Mo1 Te1 Mo2 -4.2(4)
C5 Mo1 Te1 Mo2 158.57(17)
Co2 Mo1 Te1 Mo2 46.62(2)
C26 Mo2 Te1 B1 -64.7(5)
B2 Mo2 Te1 B1 -24.1(3)
C12 Mo2 Te1 B1 67.8(3)
C13 Mo2 Te1 B1 63.2(3)
C11 Mo2 Te1 B1 99.7(3)
C14 Mo2 Te1 B1 128.5(4)
C15 Mo2 Te1 B1 129.2(3)
B3 Mo2 Te1 B1 -62.4(5)
Co2 Mo2 Te1 B1 -111.4(2)
Co1 Mo2 Te1 B1 -143.6(2)
Mo1 Mo2 Te1 B1 -66.3(2)
C26 Mo2 Te1 Co1 78.8(4)
B1 Mo2 Te1 Co1 143.6(2)
B2 Mo2 Te1 Co1 119.45(17)
C12 Mo2 Te1 Co1 -148.66(17)
C13 Mo2 Te1 Co1 -153.3(2)
C11 Mo2 Te1 Co1 -116.70(16)
C14 Mo2 Te1 Co1 -87.9(3)
C15 Mo2 Te1 Co1 -87.20(15)
B3 Mo2 Te1 Co1 81.2(4)
Co2 Mo2 Te1 Co1 32.20(3)
Mo1 Mo2 Te1 Co1 77.23(2)
C26 Mo2 Te1 Mo1 1.6(4)
B1 Mo2 Te1 Mo1 66.3(2)
B2 Mo2 Te1 Mo1 42.22(17)
C12 Mo2 Te1 Mo1 134.10(17)
C13 Mo2 Te1 Mo1 129.5(2)
C11 Mo2 Te1 Mo1 166.07(16)
C14 Mo2 Te1 Mo1 -165.2(3)
C15 Mo2 Te1 Mo1 -164.43(15)
B3 Mo2 Te1 Mo1 3.9(4)
Co2 Mo2 Te1 Mo1 -45.03(2)
Co1 Mo2 Te1 Mo1 -77.23(2)
C26 B2 B3 Co2 19(3)
B1 B2 B3 Co2 5.7(15)
Mo1 B2 B3 Co2 -39.0(7)
Mo2 B2 B3 Co2 41.6(7)
C26 B2 B3 Mo1 58(4)
B1 B2 B3 Mo1 44.7(8)
Mo2 B2 B3 Mo1 80.6(2)
C26 B2 B3 Mo2 -23(4)
B1 B2 B3 Mo2 -35.9(8)
Mo1 B2 B3 Mo2 -80.6(2)
C23 Co2 B3 B2 -156.5(10)
C22 Co2 B3 B2 112.5(9)
C24 Co2 B3 B2 -62.7(11)
C26 Co2 B3 B2 -20(3)
O6 Co2 B3 B2 153(2)
Co1 Co2 B3 B2 -4.7(11)
Mo1 Co2 B3 B2 35.4(7)
Mo2 Co2 B3 B2 -38.0(7)
C23 Co2 B3 Mo1 168.1(4)
C22 Co2 B3 Mo1 77.0(5)
C24 Co2 B3 Mo1 -98.1(5)
C26 Co2 B3 Mo1 -55(4)
O6 Co2 B3 Mo1 117.8(15)
Co1 Co2 B3 Mo1 -40.1(4)
Mo2 Co2 B3 Mo1 -73.4(3)
C23 Co2 B3 Mo2 -118.5(3)
C22 Co2 B3 Mo2 150.4(3)
C24 Co2 B3 Mo2 -24.7(6)
C26 Co2 B3 Mo2 18(4)
O6 Co2 B3 Mo2 -168.8(16)
Co1 Co2 B3 Mo2 33.3(4)
Mo1 Co2 B3 Mo2 73.4(3)
C26 Mo1 B3 B2 -81(4)
B1 Mo1 B3 B2 -21.8(4)
C2 Mo1 B3 B2 64.1(6)
C3 Mo1 B3 B2 80.0(5)
C4 Mo1 B3 B2 115.1(5)
C1 Mo1 B3 B2 103.2(7)
C5 Mo1 B3 B2 133.3(4)
Co2 Mo1 B3 B2 -144.9(7)
Te1 Mo1 B3 B2 -63.9(5)
Mo2 Mo1 B3 B2 -68.2(4)
C26 Mo1 B3 Co2 64(4)
B2 Mo1 B3 Co2 144.9(7)
B1 Mo1 B3 Co2 123.2(4)
C2 Mo1 B3 Co2 -151.0(2)
C3 Mo1 B3 Co2 -135.0(4)
C4 Mo1 B3 Co2 -100.0(4)
C1 Mo1 B3 Co2 -111.9(6)
C5 Mo1 B3 Co2 -81.7(4)
Te1 Mo1 B3 Co2 81.1(4)
Mo2 Mo1 B3 Co2 76.7(3)
C26 Mo1 B3 Mo2 -12(4)
B2 Mo1 B3 Mo2 68.2(4)
B1 Mo1 B3 Mo2 46.5(3)
C2 Mo1 B3 Mo2 132.3(3)
C3 Mo1 B3 Mo2 148.2(3)
C4 Mo1 B3 Mo2 -176.7(3)
C1 Mo1 B3 Mo2 171.4(5)
C5 Mo1 B3 Mo2 -158.46(19)
Co2 Mo1 B3 Mo2 -76.7(3)
Te1 Mo1 B3 Mo2 4.4(5)
C26 Mo2 B3 B2 95(10)
B1 Mo2 B3 B2 18.6(4)
C12 Mo2 B3 B2 -64.0(6)
C13 Mo2 B3 B2 -88.6(5)
C11 Mo2 B3 B2 -82.6(8)
C14 Mo2 B3 B2 -123.2(4)
C15 Mo2 B3 B2 -131.9(4)
Co2 Mo2 B3 B2 142.9(7)
Co1 Mo2 B3 B2 115.3(4)
Mo1 Mo2 B3 B2 66.9(4)
C26 Mo2 B3 Co2 -48(9)
B1 Mo2 B3 Co2 -124.3(4)
B2 Mo2 B3 Co2 -142.9(7)
C12 Mo2 B3 Co2 153.1(2)
C13 Mo2 B3 Co2 128.5(4)
C11 Mo2 B3 Co2 134.5(5)
C14 Mo2 B3 Co2 93.9(3)
C15 Mo2 B3 Co2 85.2(5)
Co1 Mo2 B3 Co2 -27.5(4)
Mo1 Mo2 B3 Co2 -76.0(4)
C26 Mo2 B3 Mo1 28(9)
B1 Mo2 B3 Mo1 -48.3(3)
B2 Mo2 B3 Mo1 -66.9(4)
C12 Mo2 B3 Mo1 -130.9(3)
C13 Mo2 B3 Mo1 -155.5(3)
C11 Mo2 B3 Mo1 -149.5(5)
C14 Mo2 B3 Mo1 169.9(3)
C15 Mo2 B3 Mo1 161.3(2)
Co2 Mo2 B3 Mo1 76.0(4)
Co1 Mo2 B3 Mo1 48.5(3)
C23 Co2 O6 C26 -128.5(9)
C22 Co2 O6 C26 142.9(8)
C24 Co2 O6 C26 -52.3(9)
B3 Co2 O6 C26 -2.5(19)
Co1 Co2 O6 C26 24.6(9)
Mo1 Co2 O6 C26 51.7(8)
Mo2 Co2 O6 C26 -12.3(8)
Co2 O6 C26 B2 -155.9(13)
Co2 O6 C26 Mo2 72(4)
Co2 O6 C26 Mo1 -79.0(8)
B1 B2 C26 O6 156.8(9)
B3 B2 C26 O6 -12(3)
Mo1 B2 C26 O6 106.0(12)
Mo2 B2 C26 O6 -167.2(13)
B1 B2 C26 Co2 18.7(16)
B3 B2 C26 Co2 -150(5)
Mo1 B2 C26 Co2 -32.2(11)
Mo2 B2 C26 Co2 54.6(10)
B1 B2 C26 Mo2 -36.0(6)
B3 B2 C26 Mo2 155(4)
Mo1 B2 C26 Mo2 -86.8(3)
B1 B2 C26 Mo1 50.8(6)
B3 B2 C26 Mo1 -118(4)
Mo2 B2 C26 Mo1 86.8(3)
C23 Co2 C26 O6 47.5(8)
C22 Co2 C26 O6 -49.4(10)
C24 Co2 C26 O6 146.7(6)
B3 Co2 C26 O6 4(3)
Co1 Co2 C26 O6 -161.1(7)
Mo1 Co2 C26 O6 -114.1(9)
Mo2 Co2 C26 O6 164.1(10)
C23 Co2 C26 B2 -168.2(12)
C22 Co2 C26 B2 94.8(12)
C24 Co2 C26 B2 -69.1(14)
B3 Co2 C26 B2 149(5)
O6 Co2 C26 B2 144.2(18)
Co1 Co2 C26 B2 -16.9(13)
Mo1 Co2 C26 B2 30.1(10)
Mo2 Co2 C26 B2 -51.7(10)
C23 Co2 C26 Mo2 -116.5(4)
C22 Co2 C26 Mo2 146.5(3)
C24 Co2 C26 Mo2 -17.4(6)
B3 Co2 C26 Mo2 -160(4)
O6 Co2 C26 Mo2 -164.1(10)
Co1 Co2 C26 Mo2 34.8(4)
Mo1 Co2 C26 Mo2 81.8(3)
C23 Co2 C26 Mo1 161.7(3)
C22 Co2 C26 Mo1 64.7(5)
C24 Co2 C26 Mo1 -99.2(4)
B3 Co2 C26 Mo1 119(4)
O6 Co2 C26 Mo1 114.1(9)
Co1 Co2 C26 Mo1 -47.0(3)
Mo2 Co2 C26 Mo1 -81.8(3)
B1 Mo2 C26 O6 160(4)
B2 Mo2 C26 O6 137(4)
C12 Mo2 C26 O6 78(4)
C13 Mo2 C26 O6 53(4)
C11 Mo2 C26 O6 59(4)
C14 Mo2 C26 O6 18(4)
C15 Mo2 C26 O6 7(4)
B3 Mo2 C26 O6 57(8)
Co2 Mo2 C26 O6 -73(4)
Co1 Mo2 C26 O6 -103(4)
Mo1 Mo2 C26 O6 -153(4)
B1 Mo2 C26 B2 22.3(4)
C12 Mo2 C26 B2 -59.1(6)
C13 Mo2 C26 B2 -84.5(5)
C11 Mo2 C26 B2 -78.2(9)
C14 Mo2 C26 B2 -119.5(4)
C15 Mo2 C26 B2 -130.7(4)
B3 Mo2 C26 B2 -81(9)
Co2 Mo2 C26 B2 149.8(7)
Co1 Mo2 C26 B2 119.3(4)
Mo1 Mo2 C26 B2 69.5(4)
B1 Mo2 C26 Co2 -127.5(4)
B2 Mo2 C26 Co2 -149.8(7)
C12 Mo2 C26 Co2 151.1(3)
C13 Mo2 C26 Co2 125.7(4)
C11 Mo2 C26 Co2 132.0(6)
C14 Mo2 C26 Co2 90.6(4)
C15 Mo2 C26 Co2 79.5(6)
B3 Mo2 C26 Co2 129(10)
Co1 Mo2 C26 Co2 -30.5(4)
Mo1 Mo2 C26 Co2 -80.3(4)
B1 Mo2 C26 Mo1 -47.2(3)
B2 Mo2 C26 Mo1 -69.5(4)
C12 Mo2 C26 Mo1 -128.6(3)
C13 Mo2 C26 Mo1 -154.0(3)
C11 Mo2 C26 Mo1 -147.7(5)
C14 Mo2 C26 Mo1 171.0(3)
C15 Mo2 C26 Mo1 159.8(2)
B3 Mo2 C26 Mo1 -150(10)
Co2 Mo2 C26 Mo1 80.3(4)
Co1 Mo2 C26 Mo1 49.8(3)
B2 Mo1 C26 O6 -112.8(12)
B1 Mo1 C26 O6 -142.3(11)
C2 Mo1 C26 O6 -61.4(12)
C3 Mo1 C26 O6 -41.8(11)
C4 Mo1 C26 O6 -6.2(11)
C1 Mo1 C26 O6 -17.1(18)
B3 Mo1 C26 O6 -22(4)
C5 Mo1 C26 O6 15.1(13)
Co2 Mo1 C26 O6 86.5(10)
Te1 Mo1 C26 O6 173.6(9)
Mo2 Mo1 C26 O6 171.8(13)
B1 Mo1 C26 B2 -29.5(4)
C2 Mo1 C26 B2 51.5(6)
C3 Mo1 C26 B2 71.1(4)
C4 Mo1 C26 B2 106.6(4)
C1 Mo1 C26 B2 95.8(9)
B3 Mo1 C26 B2 91(5)
C5 Mo1 C26 B2 128.0(4)
Co2 Mo1 C26 B2 -160.6(6)
Te1 Mo1 C26 B2 -73.5(4)
Mo2 Mo1 C26 B2 -75.3(4)
B2 Mo1 C26 Co2 160.6(6)
B1 Mo1 C26 Co2 131.2(3)
C2 Mo1 C26 Co2 -147.9(3)
C3 Mo1 C26 Co2 -128.3(3)
C4 Mo1 C26 Co2 -92.8(3)
C1 Mo1 C26 Co2 -103.6(9)
B3 Mo1 C26 Co2 -109(5)
C5 Mo1 C26 Co2 -71.4(5)
Te1 Mo1 C26 Co2 87.1(3)
Mo2 Mo1 C26 Co2 85.3(4)
B2 Mo1 C26 Mo2 75.3(4)
B1 Mo1 C26 Mo2 45.9(3)
C2 Mo1 C26 Mo2 126.8(3)
C3 Mo1 C26 Mo2 146.4(3)
C4 Mo1 C26 Mo2 -178.1(3)
C1 Mo1 C26 Mo2 171.1(6)
B3 Mo1 C26 Mo2 166(5)
C5 Mo1 C26 Mo2 -156.7(2)
Co2 Mo1 C26 Mo2 -85.3(4)
Te1 Mo1 C26 Mo2 1.8(5)
